data_7128191
loop_
_publ_author_name
'Do, Jean-Louis'
'Titi, Hatem M.'
'Cuccia, Louis A.'
'Fri\<s\<ci\'c, Tomislav'

_publ_section_title
;
 A new class of anionic metallohelicates based on salicylic and
 terephthalic acid units, accessible in solution and by mechanochemistry.
;
_journal_issue 42
_journal_name_full 'Chemical communications (Cambridge, England)'
_journal_page_first 5143
_journal_page_last 5146
_journal_paper_doi 10.1039/d0cc08180a
_journal_volume 57
_journal_year 2021
_chemical_formula_sum 'C266 H388 Fe4 N22 Na4 O57'
_chemical_formula_weight 5121.32
_chemical_name_systematic 'Na2(NBut4)4Fe2(N,N'-bis(3-carboxylate-2-hydroxyphenyl)terephthalamide )3.DMF'
_space_group_crystal_system monoclinic
_space_group_IT_number 14
_space_group_name_Hall '-P 2yn'
_space_group_name_H-M_alt 'P 1 21/n 1'
_atom_sites_solution_hydrogens mixed
_atom_sites_solution_primary iterative
_atom_sites_solution_secondary difmap
_audit_creation_method SHELXL-2017/1
_audit_update_record
;
2021-04-08 deposited with the CCDC.	2021-04-15 downloaded from the CCDC.
;
_cell_angle_alpha 90
_cell_angle_beta 95.918(2)
_cell_angle_gamma 90
_cell_formula_units_Z 2
_cell_length_a 26.1720(7)
_cell_length_b 17.3890(5)
_cell_length_c 31.5009(8)
_cell_measurement_reflns_used 19980
_cell_measurement_temperature 150(2)
_cell_measurement_theta_max 72.569
_cell_measurement_theta_min 2.316
_cell_volume 14259.8(7)
_computing_cell_refinement 'Bruker APEX3'
_computing_data_collection 'Bruker APEX3'
_computing_data_reduction 'Bruker APEX3'
_computing_molecular_graphics 'Mercury 4.0 (Wood 2020)'
_computing_publication_material 'enCIFer 2020.2.0'
_computing_structure_refinement 'SHELXL-2017/1 (Sheldrick, 2017)'
_computing_structure_solution 'SHELXT 2014/5 (Sheldrick, 2014)'
_diffrn_ambient_temperature 150(2)
_diffrn_measured_fraction_theta_full 0.995
_diffrn_measured_fraction_theta_max 0.991
_diffrn_measurement_device_type 'Bruker AXS D8'
_diffrn_measurement_method '\f and \w scans'
_diffrn_radiation_type CuK\a
_diffrn_radiation_wavelength 1.54178
_diffrn_reflns_av_R_equivalents 0.1092
_diffrn_reflns_av_unetI/netI 0.0725
_diffrn_reflns_Laue_measured_fraction_full 0.995
_diffrn_reflns_Laue_measured_fraction_max 0.991
_diffrn_reflns_limit_h_max 32
_diffrn_reflns_limit_h_min -28
_diffrn_reflns_limit_k_max 21
_diffrn_reflns_limit_k_min -21
_diffrn_reflns_limit_l_max 38
_diffrn_reflns_limit_l_min -37
_diffrn_reflns_number 158319
_diffrn_reflns_point_group_measured_fraction_full 0.995
_diffrn_reflns_point_group_measured_fraction_max 0.991
_diffrn_reflns_theta_full 67.679
_diffrn_reflns_theta_max 72.569
_diffrn_reflns_theta_min 2.316
_exptl_absorpt_coefficient_mu 2.270
_exptl_absorpt_correction_T_max 0.7536
_exptl_absorpt_correction_T_min 0.5829
_exptl_absorpt_correction_type multi-scan
_exptl_absorpt_process_details 'Bruker AXScale'
_exptl_crystal_colour red
_exptl_crystal_density_diffrn 1.193
_exptl_crystal_density_method 'not measured'
_exptl_crystal_description Block
_exptl_crystal_F_000 5484
_exptl_crystal_size_max 0.410
_exptl_crystal_size_mid 0.250
_exptl_crystal_size_min 0.230
_refine_diff_density_max 1.503
_refine_diff_density_min -0.918
_refine_diff_density_rms 0.078
_refine_ls_extinction_method none
_refine_ls_goodness_of_fit_ref 1.056
_refine_ls_hydrogen_treatment mixed
_refine_ls_matrix_type full
_refine_ls_number_parameters 1779
_refine_ls_number_reflns 28059
_refine_ls_number_restraints 2857
_refine_ls_restrained_S_all 1.016
_refine_ls_R_factor_all 0.1264
_refine_ls_R_factor_gt 0.0905
_refine_ls_shift/su_max 0.001
_refine_ls_shift/su_mean 0.000
_refine_ls_structure_factor_coef Fsqd
_refine_ls_weighting_details 'w=1/[\s^2^(Fo^2^)+(0.0868P)^2^+40.7266P] where P=(Fo^2^+2Fc^2^)/3'
_refine_ls_weighting_scheme calc
_refine_ls_wR_factor_gt 0.2115
_refine_ls_wR_factor_ref 0.2296
_reflns_Friedel_coverage 0.000
_reflns_number_gt 19980
_reflns_number_total 28059
_reflns_threshold_expression 'I > 2\s(I)'
_cod_data_source_file d0cc08180a2.cif
_cod_data_source_block FeH2r
_cod_depositor_comments 'Adding full bibliography for 7128186--7128192.cif.'
_cod_original_sg_symbol_H-M 'P 21/n'
_cod_database_code 7128191
_shelx_shelxl_version_number 2017/1
_shelx_space_group_comment
;
The symmetry employed for this shelxl refinement is uniquely defined
by the following loop, which should always be used as a source of
symmetry information in preference to the above space-group names.
They are only intended as comments.
;
_shelx_estimated_absorpt_t_min 0.456
_shelx_estimated_absorpt_t_max 0.623

loop_
_space_group_symop_operation_xyz
'x, y, z'
'-x+1/2, y+1/2, -z+1/2'
'-x, -y, -z'
'x-1/2, -y-1/2, z-1/2'

loop_
_atom_site_label
_atom_site_type_symbol
_atom_site_fract_x
_atom_site_fract_y
_atom_site_fract_z
_atom_site_U_iso_or_equiv
_atom_site_adp_type
_atom_site_occupancy
_atom_site_site_symmetry_order
_atom_site_calc_flag
_atom_site_refinement_flags_posn
_atom_site_refinement_flags_adp
_atom_site_refinement_flags_occupancy
_atom_site_disorder_assembly
_atom_site_disorder_group
Fe1 Fe 0.36148(2) 0.69928(4) 0.40479(2) 0.02277(16) Uani 1 1 d . U . . .
Fe2 Fe 0.63766(2) 0.73225(4) 0.10255(2) 0.02232(16) Uani 1 1 d . U . . .
Na3 Na 0.28925(7) 0.66974(12) 0.47920(6) 0.0404(5) Uani 1 1 d . U . . .
Na4 Na 0.70698(6) 0.72983(12) 0.02626(5) 0.0350(4) Uani 1 1 d . U . . .
O12 O 0.69910(15) 0.8164(3) -0.03043(12) 0.0764(16) Uani 1 1 d . U . . .
H03R H 0.674824 0.844634 -0.021631 0.115 Uiso 1 1 d R U . . .
H04R H 0.692672 0.815124 -0.058021 0.115 Uiso 1 1 d R U . . .
C1A C 0.42715(16) 0.5721(3) 0.23479(14) 0.0301(9) Uani 1 1 d . U . . .
C2A C 0.46349(16) 0.5641(3) 0.20544(14) 0.0317(10) Uani 1 1 d . U . . .
H2A H 0.487063 0.522367 0.208021 0.038 Uiso 1 1 calc R U . . .
C3A C 0.46511(15) 0.6169(3) 0.17259(14) 0.0300(10) Uani 1 1 d . U . . .
H3A H 0.490398 0.611713 0.153202 0.036 Uiso 1 1 calc R U . . .
C4A C 0.42991(15) 0.6777(3) 0.16768(14) 0.0297(10) Uani 1 1 d . U . . .
C5A C 0.39354(16) 0.6843(3) 0.19672(15) 0.0322(10) Uani 1 1 d . U . . .
H5A H 0.368939 0.724574 0.193532 0.039 Uiso 1 1 calc R U . . .
C6A C 0.39271(17) 0.6329(3) 0.23015(15) 0.0336(10) Uani 1 1 d . U . . .
H6A H 0.368276 0.639376 0.250174 0.040 Uiso 1 1 calc R U . . .
C7A C 0.42695(18) 0.5130(3) 0.26872(15) 0.0348(10) Uani 1 1 d . U . . .
O8A O 0.43957(18) 0.4465(2) 0.26265(13) 0.0618(12) Uani 1 1 d . U . . .
N9A N 0.41256(13) 0.5378(2) 0.30650(11) 0.0276(8) Uani 1 1 d . U . . .
H9A H 0.405685 0.587188 0.307786 0.033 Uiso 1 1 calc R U . . .
C10A C 0.40703(15) 0.4958(3) 0.34396(14) 0.0269(9) Uani 1 1 d . U . . .
C11A C 0.41250(16) 0.4170(3) 0.34829(16) 0.0326(10) Uani 1 1 d . U . . .
H11A H 0.421032 0.386281 0.325079 0.039 Uiso 1 1 calc R U . . .
C12A C 0.40521(16) 0.3835(3) 0.38745(17) 0.0372(11) Uani 1 1 d . U . . .
H12A H 0.409913 0.329650 0.391159 0.045 Uiso 1 1 calc R U . . .
C13A C 0.39148(17) 0.4268(3) 0.42045(16) 0.0359(10) Uani 1 1 d . U . . .
H13A H 0.386411 0.402352 0.446662 0.043 Uiso 1 1 calc R U . . .
C14A C 0.38465(15) 0.5064(3) 0.41665(14) 0.0269(9) Uani 1 1 d . U . . .
C15A C 0.39258(14) 0.5425(2) 0.37805(13) 0.0228(8) Uani 1 1 d . U . . .
O16A O 0.38613(11) 0.61655(17) 0.37002(9) 0.0271(6) Uani 1 1 d . U . . .
C17A C 0.36494(16) 0.5489(3) 0.45287(14) 0.0304(9) Uani 1 1 d . U . . .
O18A O 0.34744(19) 0.5124(3) 0.48183(12) 0.0700(13) Uani 1 1 d . U . . .
O19A O 0.36663(12) 0.62194(19) 0.45331(9) 0.0345(7) Uani 1 1 d . U . . .
C20A C 0.42821(15) 0.7358(3) 0.13257(14) 0.0298(10) Uani 1 1 d . U . . .
O21A O 0.38886(11) 0.7723(2) 0.12204(11) 0.0381(8) Uani 1 1 d . U . . .
N22A N 0.47177(13) 0.7450(2) 0.11400(12) 0.0299(8) Uani 1 1 d . U . . .
H22A H 0.497084 0.713930 0.123138 0.036 Uiso 1 1 calc R U . . .
C23A C 0.48274(15) 0.7973(3) 0.08195(14) 0.0299(10) Uani 1 1 d . U . . .
C24A C 0.44841(18) 0.8476(3) 0.06073(17) 0.0423(12) Uani 1 1 d . U . . .
H24A H 0.413627 0.848316 0.066847 0.051 Uiso 1 1 calc R U . . .
C25A C 0.46478(18) 0.8974(3) 0.03025(17) 0.0466(14) Uani 1 1 d . U . . .
H25A H 0.441247 0.932286 0.015595 0.056 Uiso 1 1 calc R U . . .
C26A C 0.51527(18) 0.8958(3) 0.02146(16) 0.0394(12) Uani 1 1 d . U . . .
H26A H 0.526179 0.930193 0.000766 0.047 Uiso 1 1 calc R U . . .
C27A C 0.55116(16) 0.8443(3) 0.04242(14) 0.0297(10) Uani 1 1 d . U . . .
C28A C 0.53490(15) 0.7934(3) 0.07273(13) 0.0252(9) Uani 1 1 d . U . . .
O29A O 0.56348(10) 0.74014(18) 0.09353(9) 0.0280(7) Uani 1 1 d . U . . .
C30A C 0.60477(16) 0.8444(3) 0.02999(14) 0.0321(10) Uani 1 1 d . U . . .
O31A O 0.63833(10) 0.80148(19) 0.05028(9) 0.0316(7) Uani 1 1 d . U . . .
O32A O 0.61506(13) 0.8860(2) -0.00010(12) 0.0515(10) Uani 1 1 d . U . . .
C1B C 0.56138(15) 0.7392(3) 0.33770(13) 0.0262(9) Uani 1 1 d . U . . .
C2B C 0.60015(16) 0.7497(3) 0.31099(14) 0.0300(10) Uani 1 1 d . U . . .
H2B H 0.620626 0.794916 0.313579 0.036 Uiso 1 1 calc R U . . .
C3B C 0.60909(16) 0.6946(3) 0.28059(14) 0.0307(10) Uani 1 1 d . U . . .
H3B H 0.634459 0.703440 0.261635 0.037 Uiso 1 1 calc R U . . .
C4B C 0.58098(16) 0.6267(3) 0.27790(13) 0.0282(9) Uani 1 1 d . U . . .
C5B C 0.54300(16) 0.6159(3) 0.30519(14) 0.0293(10) Uani 1 1 d . U . . .
H5B H 0.523752 0.569460 0.303692 0.035 Uiso 1 1 calc R U . . .
C6B C 0.53294(16) 0.6714(3) 0.33430(13) 0.0294(10) Uani 1 1 d . U . . .
H6B H 0.506383 0.663430 0.352235 0.035 Uiso 1 1 calc R U . . .
C7B C 0.55266(15) 0.8022(3) 0.36841(13) 0.0275(9) Uani 1 1 d . U . . .
O8B O 0.58421(11) 0.8540(2) 0.37642(10) 0.0391(8) Uani 1 1 d . U . . .
N9B N 0.50699(13) 0.7988(2) 0.38452(12) 0.0277(8) Uani 1 1 d . U . . .
H9B H 0.4896(19) 0.764(3) 0.3775(16) 0.033 Uiso 1 1 d . U . . .
C10B C 0.48431(16) 0.8489(3) 0.41180(13) 0.0255(9) Uani 1 1 d . U . . .
C11B C 0.50054(18) 0.9226(3) 0.42304(16) 0.0373(11) Uani 1 1 d . U . . .
H11B H 0.530739 0.943017 0.413023 0.045 Uiso 1 1 calc R U . . .
C12B C 0.47214(19) 0.9663(3) 0.44916(17) 0.0418(12) Uani 1 1 d . U . . .
H12B H 0.483369 1.016590 0.457416 0.050 Uiso 1 1 calc R U . . .
C13B C 0.42794(18) 0.9373(3) 0.46313(16) 0.0362(11) Uani 1 1 d . U . . .
H13B H 0.409086 0.968118 0.480947 0.043 Uiso 1 1 calc R U . . .
C14B C 0.40998(15) 0.8633(2) 0.45168(13) 0.0252(9) Uani 1 1 d . U . . .
C15B C 0.43912(15) 0.8180(2) 0.42624(13) 0.0226(8) Uani 1 1 d . U . . .
O16B O 0.42849(10) 0.74560(17) 0.41491(9) 0.0255(6) Uani 1 1 d . U . . .
C17B C 0.36175(16) 0.8347(3) 0.46747(13) 0.0256(9) Uani 1 1 d . U . . .
O18B O 0.34325(12) 0.86995(19) 0.49701(10) 0.0351(8) Uani 1 1 d . U . . .
O19B O 0.34051(11) 0.77434(17) 0.45050(9) 0.0277(6) Uani 1 1 d . U . . .
C20B C 0.58812(17) 0.5623(3) 0.24748(14) 0.0308(10) Uani 1 1 d . U . . .
O21B O 0.58052(15) 0.4953(2) 0.25773(11) 0.0442(9) Uani 1 1 d . U . . .
N22B N 0.60130(14) 0.5829(2) 0.20866(11) 0.0284(8) Uani 1 1 d . U . . .
H22B H 0.608613 0.631885 0.205600 0.034 Uiso 1 1 calc R U . . .
C23B C 0.60487(16) 0.5362(3) 0.17242(14) 0.0275(9) Uani 1 1 d . U . . .
C24B C 0.59086(19) 0.4600(3) 0.16882(15) 0.0371(11) Uani 1 1 d . U . . .
H24B H 0.578537 0.433849 0.192223 0.045 Uiso 1 1 calc R U . . .
C25B C 0.5949(2) 0.4216(3) 0.13062(17) 0.0426(12) Uani 1 1 d . U . . .
H25B H 0.584253 0.369487 0.127526 0.051 Uiso 1 1 calc R U . . .
C26B C 0.61432(19) 0.4587(3) 0.09739(16) 0.0403(12) Uani 1 1 d . U . . .
H26B H 0.618315 0.430979 0.071964 0.048 Uiso 1 1 calc R U . . .
C27B C 0.62844(16) 0.5366(3) 0.09991(14) 0.0285(9) Uani 1 1 d . U . . .
C28B C 0.62275(14) 0.5774(3) 0.13795(13) 0.0242(9) Uani 1 1 d . U . . .
O29B O 0.63420(10) 0.65075(17) 0.14435(9) 0.0252(6) Uani 1 1 d . U . . .
C30B C 0.65061(16) 0.5738(3) 0.06326(14) 0.0305(10) Uani 1 1 d . U . . .
O31B O 0.64924(11) 0.64725(19) 0.05970(9) 0.0319(7) Uani 1 1 d . U . . .
O32B O 0.67044(13) 0.5317(2) 0.03713(11) 0.0419(8) Uani 1 1 d . U . . .
C1C C 0.53732(15) 0.9034(2) 0.24348(13) 0.0247(9) Uani 1 1 d . U . . .
C2C C 0.50503(16) 0.8889(3) 0.20651(13) 0.0278(9) Uani 1 1 d . U . . .
H2C H 0.518696 0.888336 0.179722 0.033 Uiso 1 1 calc R U . . .
C3C C 0.45337(15) 0.8752(3) 0.20827(13) 0.0258(9) Uani 1 1 d . U . . .
H3C H 0.431604 0.866537 0.182682 0.031 Uiso 1 1 calc R U . . .
C4C C 0.43301(15) 0.8741(3) 0.24740(13) 0.0246(9) Uani 1 1 d . U . . .
C5C C 0.46512(16) 0.8898(3) 0.28438(13) 0.0266(9) Uani 1 1 d . U . . .
H5C H 0.451631 0.889473 0.311248 0.032 Uiso 1 1 calc R U . . .
C6C C 0.51607(16) 0.9057(3) 0.28230(13) 0.0276(9) Uani 1 1 d . U . . .
H6C H 0.537234 0.918449 0.307654 0.033 Uiso 1 1 calc R U . . .
C7C C 0.59382(16) 0.9177(3) 0.24462(14) 0.0271(9) Uani 1 1 d . U . . .
O8C O 0.61699(11) 0.9544(2) 0.27387(10) 0.0414(9) Uani 1 1 d . U . . .
N9C N 0.61683(12) 0.8866(2) 0.21232(11) 0.0283(8) Uani 1 1 d . U . . .
H9C H 0.596064 0.866114 0.191635 0.034 Uiso 1 1 calc R U . . .
C10C C 0.66981(15) 0.8825(3) 0.20715(13) 0.0287(10) Uani 1 1 d . U . . .
C11C C 0.70838(17) 0.9163(3) 0.23368(16) 0.0444(13) Uani 1 1 d . U . . .
H11C H 0.700142 0.947651 0.256698 0.053 Uiso 1 1 calc R U . . .
C12C C 0.75943(18) 0.9045(4) 0.22686(17) 0.0504(15) Uani 1 1 d . U . . .
H12C H 0.786266 0.926666 0.245544 0.060 Uiso 1 1 calc R U . . .
C13C C 0.77051(17) 0.8609(3) 0.19305(16) 0.0435(13) Uani 1 1 d . U . . .
H13C H 0.805491 0.853701 0.188436 0.052 Uiso 1 1 calc R U . . .
C14C C 0.73263(16) 0.8266(3) 0.16495(14) 0.0310(10) Uani 1 1 d . U . . .
C15C C 0.68059(15) 0.8380(3) 0.17137(13) 0.0243(9) Uani 1 1 d . U . . .
O16C O 0.64069(10) 0.81076(17) 0.14698(9) 0.0253(6) Uani 1 1 d . U . . .
C17C C 0.74890(15) 0.7803(3) 0.12873(13) 0.0284(10) Uani 1 1 d . U . . .
O18C O 0.79536(11) 0.7791(2) 0.12263(10) 0.0395(8) Uani 1 1 d . U . . .
O19C O 0.71536(10) 0.74298(18) 0.10457(9) 0.0284(7) Uani 1 1 d . U . . .
C20C C 0.37678(15) 0.8577(3) 0.24565(13) 0.0261(9) Uani 1 1 d . U . . .
O21C O 0.34816(11) 0.8717(2) 0.21330(10) 0.0376(8) Uani 1 1 d . U . . .
N22C N 0.35988(13) 0.8251(2) 0.28068(11) 0.0297(9) Uani 1 1 d . U . . .
H22C H 0.382770 0.819739 0.302982 0.036 Uiso 1 1 calc R U . . .
C23C C 0.30960(16) 0.7986(3) 0.28558(14) 0.0332(10) Uani 1 1 d . U . . .
C24C C 0.26776(18) 0.8052(4) 0.25558(17) 0.0512(15) Uani 1 1 d . U . . .
H24C H 0.271363 0.829310 0.228991 0.061 Uiso 1 1 calc R U . . .
C25C C 0.2203(2) 0.7768(4) 0.26403(18) 0.0633(19) Uani 1 1 d . U . . .
H25C H 0.191489 0.781362 0.243217 0.076 Uiso 1 1 calc R U . . .
C26C C 0.21496(18) 0.7422(4) 0.30235(17) 0.0485(14) Uani 1 1 d . U . . .
H26C H 0.182230 0.723365 0.307932 0.058 Uiso 1 1 calc R U . . .
C27C C 0.25686(16) 0.7340(3) 0.33354(14) 0.0322(10) Uani 1 1 d . U . . .
C28C C 0.30533(15) 0.7632(3) 0.32617(13) 0.0270(9) Uani 1 1 d . U . . .
O29C O 0.34634(10) 0.76266(18) 0.35356(9) 0.0267(6) Uani 1 1 d . U . . .
C30C C 0.24710(16) 0.6980(3) 0.37510(15) 0.0310(10) Uani 1 1 d . U . . .
O31C O 0.20195(11) 0.6926(2) 0.38358(11) 0.0434(9) Uani 1 1 d . U . . .
O32C O 0.28507(11) 0.67213(18) 0.40032(9) 0.0312(7) Uani 1 1 d . U . . .
N1D N 0.42398(13) 0.5834(2) 0.60364(12) 0.0332(9) Uani 1 1 d . U . . .
C2D C 0.42417(17) 0.6494(3) 0.57259(16) 0.0387(12) Uani 1 1 d . U . . .
H2DA H 0.410460 0.630560 0.544005 0.046 Uiso 1 1 calc R U . . .
H2DB H 0.400218 0.689265 0.581112 0.046 Uiso 1 1 calc R U . . .
C3D C 0.47541(17) 0.6869(3) 0.56876(15) 0.0344(11) Uani 1 1 d . U . . .
H3DA H 0.500759 0.647383 0.562367 0.041 Uiso 1 1 calc R U . . .
H3DB H 0.487933 0.711771 0.596138 0.041 Uiso 1 1 calc R U . . .
C4D C 0.4702(2) 0.7472(3) 0.53308(17) 0.0441(13) Uani 1 1 d . U . . .
H4DA H 0.460481 0.721226 0.505434 0.053 Uiso 1 1 calc R U . . .
H4DB H 0.442297 0.783470 0.538175 0.053 Uiso 1 1 calc R U . . .
C5D C 0.5195(2) 0.7916(3) 0.53059(18) 0.0499(14) Uani 1 1 d . U . . .
H5DA H 0.513884 0.831844 0.508815 0.075 Uiso 1 1 calc R U . . .
H5DB H 0.546424 0.756540 0.522994 0.075 Uiso 1 1 calc R U . . .
H5DC H 0.530146 0.815249 0.558337 0.075 Uiso 1 1 calc R U . . .
C6D C 0.45807(18) 0.5176(3) 0.59109(17) 0.0415(12) Uani 1 1 d . U . . .
H6DA H 0.494365 0.533708 0.597203 0.050 Uiso 1 1 calc R U . . .
H6DB H 0.452725 0.472975 0.609646 0.050 Uiso 1 1 calc R U . . .
C7D C 0.4498(3) 0.4914(4) 0.54538(19) 0.0601(16) Uani 1 1 d . U . . .
H7DA H 0.468206 0.526276 0.527331 0.072 Uiso 1 1 calc R U . . .
H7DB H 0.412734 0.493691 0.535324 0.072 Uiso 1 1 calc R U . . .
C8D C 0.4697(3) 0.4071(4) 0.5407(2) 0.073(2) Uani 1 1 d . U . . .
H8DA H 0.478501 0.398837 0.511246 0.087 Uiso 1 1 calc R U . . .
H8DB H 0.501243 0.399195 0.560489 0.087 Uiso 1 1 calc R U . . .
C9D C 0.4290(3) 0.3499(4) 0.5507(2) 0.079(2) Uani 1 1 d . U . . .
H9DA H 0.441704 0.297527 0.547171 0.119 Uiso 1 1 calc R U . . .
H9DB H 0.397819 0.358118 0.531290 0.119 Uiso 1 1 calc R U . . .
H9DC H 0.421260 0.357105 0.580260 0.119 Uiso 1 1 calc R U . . .
C10D C 0.36835(16) 0.5576(3) 0.60164(16) 0.0376(11) Uani 1 1 d . U . . .
H10A H 0.347231 0.602771 0.607702 0.045 Uiso 1 1 calc R U . . .
H10B H 0.357302 0.541126 0.572028 0.045 Uiso 1 1 calc R U . . .
C11D C 0.35628(18) 0.4934(3) 0.63135(17) 0.0410(12) Uani 1 1 d . U . . .
H11D H 0.365469 0.509290 0.661345 0.049 Uiso 1 1 calc R U . . .
H11E H 0.376657 0.447192 0.625778 0.049 Uiso 1 1 calc R U . . .
C12D C 0.29923(19) 0.4748(4) 0.62416(19) 0.0511(14) Uani 1 1 d . U . . .
H12D H 0.279313 0.521862 0.628962 0.061 Uiso 1 1 calc R U . . .
H12E H 0.290586 0.458885 0.594101 0.061 Uiso 1 1 calc R U . . .
C13D C 0.2835(3) 0.4119(4) 0.6531(2) 0.078(2) Uani 1 1 d . U . . .
H13D H 0.246923 0.400356 0.646074 0.117 Uiso 1 1 calc R U . . .
H13E H 0.289415 0.428912 0.682870 0.117 Uiso 1 1 calc R U . . .
H13F H 0.303813 0.365626 0.649191 0.117 Uiso 1 1 calc R U . . .
C14D C 0.44506(17) 0.6061(3) 0.64850(15) 0.0343(10) Uani 1 1 d . U . . .
H14A H 0.448474 0.558968 0.666179 0.041 Uiso 1 1 calc R U . . .
H14B H 0.480018 0.627232 0.647342 0.041 Uiso 1 1 calc R U . . .
C15D C 0.41434(18) 0.6637(4) 0.67072(19) 0.0491(14) Uani 1 1 d . U . . .
H15A H 0.380068 0.642126 0.674436 0.059 Uiso 1 1 calc R U . . .
H15B H 0.409434 0.710893 0.653217 0.059 Uiso 1 1 calc R U . . .
C16D C 0.4428(2) 0.6834(3) 0.71470(18) 0.0482(13) Uani 1 1 d . U . . .
H16A H 0.457555 0.635722 0.728032 0.058 Uiso 1 1 calc R U . . .
H16B H 0.471646 0.718651 0.710608 0.058 Uiso 1 1 calc R U . . .
C17D C 0.4089(3) 0.7203(5) 0.7442(2) 0.078(2) Uani 1 1 d . U . . .
H17A H 0.429489 0.734868 0.770775 0.117 Uiso 1 1 calc R U . . .
H17B H 0.382186 0.683853 0.750607 0.117 Uiso 1 1 calc R U . . .
H17C H 0.392895 0.766228 0.730671 0.117 Uiso 1 1 calc R U . . .
N1E N 0.80854(13) 0.5045(2) 0.11637(12) 0.0305(8) Uani 1 1 d . U . . .
C2E C 0.86522(16) 0.5258(3) 0.12746(15) 0.0333(10) Uani 1 1 d . U . . .
H2EA H 0.872665 0.526118 0.158921 0.040 Uiso 1 1 calc R U . . .
H2EB H 0.886620 0.485054 0.116292 0.040 Uiso 1 1 calc R U . . .
C3E C 0.88144(18) 0.6024(3) 0.11052(16) 0.0394(11) Uani 1 1 d . U . . .
H3EA H 0.861529 0.644375 0.122192 0.047 Uiso 1 1 calc R U . . .
H3EB H 0.874740 0.603284 0.079016 0.047 Uiso 1 1 calc R U . . .
C4E C 0.9384(2) 0.6137(4) 0.1238(2) 0.0568(15) Uani 1 1 d . U . . .
H4EA H 0.949464 0.662713 0.111632 0.068 Uiso 1 1 calc R U . . .
H4EB H 0.957725 0.571608 0.111571 0.068 Uiso 1 1 calc R U . . .
C5E C 0.9521(3) 0.6152(4) 0.1722(2) 0.083(2) Uani 1 1 d . U . . .
H5EA H 0.988312 0.629207 0.178719 0.125 Uiso 1 1 calc R U . . .
H5EB H 0.946182 0.564175 0.184059 0.125 Uiso 1 1 calc R U . . .
H5EC H 0.930509 0.653071 0.184971 0.125 Uiso 1 1 calc R U . . .
C6E C 0.77372(18) 0.5648(3) 0.13260(16) 0.0374(11) Uani 1 1 d . U . . .
H6EA H 0.737900 0.545775 0.128611 0.045 Uiso 1 1 calc R U . . .
H6EB H 0.775461 0.611826 0.115086 0.045 Uiso 1 1 calc R U . . .
C7E C 0.7870(3) 0.5863(5) 0.1799(2) 0.082(2) Uani 1 1 d D U . . .
H7EA H 0.796906 0.538590 0.195890 0.098 Uiso 1 1 calc R U . . .
H7EB H 0.817592 0.620136 0.182050 0.098 Uiso 1 1 calc R U . . .
C8E C 0.7474(3) 0.6242(5) 0.2010(2) 0.087(2) Uani 1 1 d D U . . .
H8E1 H 0.718903 0.587312 0.202952 0.105 Uiso 1 1 calc R U . . .
H8E2 H 0.733754 0.667467 0.182810 0.105 Uiso 1 1 calc R U . . .
C9E C 0.7634(3) 0.6542(4) 0.24418(19) 0.0686(19) Uani 1 1 d . U . . .
H9EA H 0.732937 0.668375 0.258063 0.103 Uiso 1 1 calc R U . . .
H9EB H 0.785184 0.699589 0.242052 0.103 Uiso 1 1 calc R U . . .
H9EC H 0.782752 0.614496 0.261091 0.103 Uiso 1 1 calc R U . . .
C10E C 0.79626(17) 0.4974(3) 0.06856(14) 0.0337(10) Uani 1 1 d . U . . .
H10C H 0.759194 0.485899 0.062442 0.040 Uiso 1 1 calc R U . . .
H10D H 0.802472 0.547978 0.055553 0.040 Uiso 1 1 calc R U . . .
C11E C 0.8260(2) 0.4374(4) 0.04696(17) 0.0514(14) Uani 1 1 d . U . . .
H11F H 0.863178 0.449180 0.051965 0.062 Uiso 1 1 calc R U . . .
H11G H 0.820310 0.386478 0.059707 0.062 Uiso 1 1 calc R U . . .
C12E C 0.8103(2) 0.4341(4) -0.00024(17) 0.0514(14) Uani 1 1 d . U . . .
H12F H 0.815125 0.485467 -0.012750 0.062 Uiso 1 1 calc R U . . .
H12G H 0.773366 0.421083 -0.005136 0.062 Uiso 1 1 calc R U . . .
C13E C 0.8410(3) 0.3751(4) -0.0230(2) 0.079(2) Uani 1 1 d . U . . .
H13G H 0.828600 0.374256 -0.053421 0.118 Uiso 1 1 calc R U . . .
H13H H 0.836510 0.324076 -0.010662 0.118 Uiso 1 1 calc R U . . .
H13I H 0.877421 0.389049 -0.019465 0.118 Uiso 1 1 calc R U . . .
C14E C 0.80149(17) 0.4272(3) 0.13838(15) 0.0340(10) Uani 1 1 d . U . . .
H14C H 0.825784 0.389870 0.127819 0.041 Uiso 1 1 calc R U . . .
H14D H 0.811329 0.433918 0.169358 0.041 Uiso 1 1 calc R U . . .
C15E C 0.74828(19) 0.3925(3) 0.13244(19) 0.0457(13) Uani 1 1 d . U . . .
H15C H 0.736944 0.386850 0.101634 0.055 Uiso 1 1 calc R U . . .
H15D H 0.723671 0.426595 0.145149 0.055 Uiso 1 1 calc R U . . .
C16E C 0.7495(2) 0.3144(3) 0.1540(2) 0.0500(14) Uani 1 1 d . U . . .
H16C H 0.773541 0.280483 0.140470 0.060 Uiso 1 1 calc R U . . .
H16D H 0.762693 0.320480 0.184381 0.060 Uiso 1 1 calc R U . . .
C17E C 0.6972(3) 0.2761(4) 0.1513(3) 0.072(2) Uani 1 1 d . U . . .
H17D H 0.700769 0.224060 0.163127 0.107 Uiso 1 1 calc R U . . .
H17E H 0.682711 0.273302 0.121339 0.107 Uiso 1 1 calc R U . . .
H17F H 0.674277 0.306219 0.167544 0.107 Uiso 1 1 calc R U . . .
N1F N 0.6166(2) 0.5950(3) -0.10852(17) 0.0665(14) Uani 1 1 d . U . . .
C2F C 0.5864(3) 0.6168(5) -0.1513(2) 0.079(2) Uani 1 1 d . U . . .
H2FA H 0.602826 0.591533 -0.174504 0.094 Uiso 1 1 calc R U . . .
H2FB H 0.551224 0.595558 -0.151690 0.094 Uiso 1 1 calc R U . . .
C3F C 0.5821(3) 0.7000(5) -0.1609(3) 0.087(2) Uani 1 1 d . U . . .
H3FA H 0.616883 0.723137 -0.158136 0.104 Uiso 1 1 calc R U . . .
H3FB H 0.562060 0.725268 -0.139799 0.104 Uiso 1 1 calc R U . . .
C4F C 0.5567(4) 0.7143(5) -0.2048(3) 0.099(3) Uani 1 1 d . U . . .
H4FA H 0.523134 0.687416 -0.207868 0.119 Uiso 1 1 calc R U . . .
H4FB H 0.578066 0.691175 -0.225628 0.119 Uiso 1 1 calc R U . . .
C5F C 0.5477(4) 0.7978(5) -0.2162(3) 0.118(3) Uani 1 1 d . U . . .
H5FA H 0.528520 0.801529 -0.244564 0.176 Uiso 1 1 calc R U . . .
H5FB H 0.580869 0.823944 -0.216495 0.176 Uiso 1 1 calc R U . . .
H5FC H 0.528017 0.822132 -0.195096 0.176 Uiso 1 1 calc R U . . .
C6F C 0.6732(3) 0.6108(5) -0.1104(2) 0.0714(15) Uani 1 1 d . U . . .
H6F1 H 0.692153 0.607342 -0.081603 0.086 Uiso 1 1 calc R U . A 1
H6F2 H 0.678361 0.662799 -0.122081 0.086 Uiso 1 1 calc R U . A 1
C10F C 0.6071(3) 0.5104(4) -0.1006(2) 0.0721(18) Uani 1 1 d . U . . .
H10E H 0.570113 0.503346 -0.097749 0.087 Uiso 1 1 calc R U . . .
H10F H 0.615031 0.481164 -0.126129 0.087 Uiso 1 1 calc R U . . .
C11F C 0.6374(3) 0.4760(4) -0.0620(2) 0.077(2) Uani 1 1 d . U . . .
H11H H 0.628719 0.502479 -0.035870 0.093 Uiso 1 1 calc R U . . .
H11I H 0.674649 0.482573 -0.064082 0.093 Uiso 1 1 calc R U . . .
C12F C 0.6247(3) 0.3909(5) -0.0595(2) 0.080(2) Uani 1 1 d . U . . .
H12H H 0.587284 0.385161 -0.057800 0.096 Uiso 1 1 calc R U . . .
H12I H 0.632993 0.365333 -0.085997 0.096 Uiso 1 1 calc R U . . .
C13F C 0.6534(3) 0.3510(5) -0.0215(3) 0.086(2) Uani 1 1 d . U . . .
H13J H 0.644606 0.296186 -0.022149 0.129 Uiso 1 1 calc R U . . .
H13K H 0.643829 0.374002 0.004901 0.129 Uiso 1 1 calc R U . . .
H13L H 0.690480 0.356882 -0.022809 0.129 Uiso 1 1 calc R U . . .
C14F C 0.6006(3) 0.6438(5) -0.0727(2) 0.074(2) Uani 1 1 d . U . . .
H14E H 0.608689 0.698162 -0.078447 0.089 Uiso 1 1 calc R U . . .
H14F H 0.621269 0.628649 -0.045884 0.089 Uiso 1 1 calc R U . . .
C15F C 0.5440(3) 0.6379(5) -0.0660(3) 0.095(2) Uani 1 1 d . U . . .
H15E H 0.535846 0.584753 -0.057740 0.114 Uiso 1 1 calc R U . . .
H15F H 0.522676 0.650456 -0.092932 0.114 Uiso 1 1 calc R U . . .
C16F C 0.5322(3) 0.6937(6) -0.0311(3) 0.103(3) Uani 1 1 d . U . . .
H16E H 0.541170 0.746537 -0.039373 0.123 Uiso 1 1 calc R U . . .
H16F H 0.553508 0.680588 -0.004323 0.123 Uiso 1 1 calc R U . . .
C17F C 0.4754(4) 0.6909(7) -0.0236(3) 0.129(4) Uani 1 1 d . U . . .
H17G H 0.468019 0.732389 -0.004018 0.193 Uiso 1 1 calc R U . . .
H17H H 0.467745 0.641227 -0.011003 0.193 Uiso 1 1 calc R U . . .
H17I H 0.454132 0.697450 -0.050784 0.193 Uiso 1 1 calc R U . . .
O1L O 0.4389(4) 0.2225(5) 0.3488(3) 0.190(4) Uani 1 1 d . U . . .
C2L C 0.4095(5) 0.1897(8) 0.3208(5) 0.159(5) Uani 1 1 d . U . . .
H2L H 0.393496 0.220162 0.298150 0.191 Uiso 1 1 calc R U . . .
N3L N 0.3985(3) 0.1117(6) 0.3205(3) 0.132(3) Uani 1 1 d . U . . .
C4L C 0.4189(5) 0.0637(9) 0.3562(4) 0.187(6) Uani 1 1 d . U . . .
H4LA H 0.396863 0.018451 0.357973 0.281 Uiso 1 1 calc R U . . .
H4LB H 0.419652 0.093205 0.382803 0.281 Uiso 1 1 calc R U . . .
H4LC H 0.453755 0.047180 0.351943 0.281 Uiso 1 1 calc R U . . .
C5L C 0.3717(6) 0.0763(9) 0.2843(5) 0.213(8) Uani 1 1 d . U . . .
H5LA H 0.342773 0.046627 0.293168 0.319 Uiso 1 1 calc R U . . .
H5LB H 0.394992 0.041846 0.270963 0.319 Uiso 1 1 calc R U . . .
H5LC H 0.358804 0.115880 0.263817 0.319 Uiso 1 1 calc R U . . .
O5T O 0.29824(12) 0.7475(2) 0.53835(10) 0.0394(8) Uani 1 1 d . U . . .
H1A H 0.319343 0.788017 0.530788 0.059 Uiso 1 1 d R U . . .
H1 H 0.294146 0.748023 0.567796 0.059 Uiso 1 1 d R U . . .
O4T O 0.72889(13) 0.6207(2) -0.01121(11) 0.0457(9) Uani 1 1 d . U . . .
H4TA H 0.764743 0.624670 -0.002962 0.068 Uiso 1 1 d R U . . .
H4TB H 0.711976 0.580206 -0.000265 0.068 Uiso 1 1 d R U . . .
O3T O 0.2710(3) 0.5640(4) 0.5170(2) 0.0444(17) Uani 0.5 1 d . U P . .
H3TA H 0.284576 0.526708 0.499160 0.067 Uiso 0.5 1 d R U P . .
H3TB H 0.292672 0.573678 0.542521 0.067 Uiso 0.5 1 d R U P . .
C27F C 0.6933(6) 0.5432(11) -0.1426(5) 0.075(4) Uani 0.474(8) 1 d . U P B 1
H27A H 0.689131 0.491716 -0.129942 0.090 Uiso 0.474(8) 1 calc R U P B 1
H27B H 0.672236 0.544902 -0.170561 0.090 Uiso 0.474(8) 1 calc R U P B 1
C18F C 0.7503(6) 0.5565(10) -0.1490(5) 0.0714(15) Uani 0.474(8) 1 d . U P B 1
H18A H 0.746813 0.552571 -0.180510 0.086 Uiso 0.474(8) 1 calc R U P B 1
H18B H 0.751079 0.612642 -0.143703 0.086 Uiso 0.474(8) 1 calc R U P B 1
C19F C 0.7995(5) 0.5446(8) -0.1427(5) 0.066(4) Uani 0.474(8) 1 d . U P B 1
H19A H 0.812593 0.563798 -0.114439 0.099 Uiso 0.474(8) 1 calc R U P B 1
H19B H 0.816543 0.571631 -0.164613 0.099 Uiso 0.474(8) 1 calc R U P B 1
H19C H 0.806335 0.489330 -0.144375 0.099 Uiso 0.474(8) 1 calc R U P B 1
C27V C 0.7104(4) 0.5751(10) -0.1352(5) 0.0714(15) Uani 0.526(8) 1 d D U P B 2
H27C H 0.707313 0.598379 -0.164051 0.086 Uiso 0.526(8) 1 calc R U P B 2
H27D H 0.702141 0.519716 -0.138580 0.086 Uiso 0.526(8) 1 calc R U P B 2
C18V C 0.7851(8) 0.5168(9) -0.1038(7) 0.132(6) Uani 0.526(8) 1 d D U P B 2
H18C H 0.773578 0.477455 -0.124951 0.197 Uiso 0.526(8) 1 calc R U P B 2
H18D H 0.774240 0.502520 -0.076015 0.197 Uiso 0.526(8) 1 calc R U P B 2
H18E H 0.822664 0.520567 -0.101536 0.197 Uiso 0.526(8) 1 calc R U P B 2
C20V C 0.7650(4) 0.5831(8) -0.1157(4) 0.0714(15) Uani 0.526(8) 1 d D U P B 2
H20A H 0.785715 0.606976 -0.136730 0.086 Uiso 0.526(8) 1 calc R U P B 2
H20B H 0.765983 0.617591 -0.090644 0.086 Uiso 0.526(8) 1 calc R U P B 2
N1P N 0.2699(3) 0.9121(6) 0.1067(3) 0.0262(19) Uani 0.524(5) 1 d . U P C 1
C1P C 0.2459(3) 0.9088(6) 0.0608(2) 0.032(2) Uani 0.524(5) 1 d . U P C 1
H1PA H 0.208815 0.897411 0.060865 0.038 Uiso 0.524(5) 1 calc R U P C 1
H1PB H 0.248869 0.960258 0.047835 0.038 Uiso 0.524(5) 1 calc R U P C 1
C2P C 0.2692(4) 0.8499(6) 0.0331(3) 0.044(3) Uani 0.524(5) 1 d . U P C 1
H2PA H 0.273336 0.800138 0.048321 0.053 Uiso 0.524(5) 1 calc R U P C 1
H2PB H 0.303510 0.867415 0.026473 0.053 Uiso 0.524(5) 1 calc R U P C 1
C3P C 0.2320(5) 0.8399(6) -0.0099(3) 0.050(3) Uani 0.524(5) 1 d . U P C 1
H3PA H 0.197309 0.825636 -0.002647 0.060 Uiso 0.524(5) 1 calc R U P C 1
H3PB H 0.229082 0.889755 -0.025137 0.060 Uiso 0.524(5) 1 calc R U P C 1
C4P C 0.2496(6) 0.7816(8) -0.0384(4) 0.071(4) Uani 0.524(5) 1 d . U P C 1
H4PA H 0.223373 0.773519 -0.062453 0.107 Uiso 0.524(5) 1 calc R U P C 1
H4PB H 0.255851 0.733240 -0.022709 0.107 Uiso 0.524(5) 1 calc R U P C 1
H4PC H 0.281582 0.798892 -0.049059 0.107 Uiso 0.524(5) 1 calc R U P C 1
C5P C 0.2698(5) 0.8346(8) 0.1290(4) 0.032(3) Uani 0.524(5) 1 d . U P C 1
H5PA H 0.294033 0.800180 0.116101 0.038 Uiso 0.524(5) 1 calc R U P C 1
H5PB H 0.283067 0.841956 0.159339 0.038 Uiso 0.524(5) 1 calc R U P C 1
C6P C 0.2196(5) 0.7954(8) 0.1275(6) 0.049(3) Uani 0.524(5) 1 d . U P C 1
H6PA H 0.204879 0.790187 0.097456 0.059 Uiso 0.524(5) 1 calc R U P C 1
H6PB H 0.195805 0.826970 0.142683 0.059 Uiso 0.524(5) 1 calc R U P C 1
C7P C 0.2247(6) 0.7164(8) 0.1479(5) 0.058(3) Uani 0.524(5) 1 d . U P C 1
H7P1 H 0.190466 0.691901 0.146621 0.070 Uiso 0.524(5) 1 calc R U P C 1
H7P2 H 0.238200 0.721641 0.178306 0.070 Uiso 0.524(5) 1 calc R U P C 1
C8P C 0.2626(7) 0.6629(11) 0.1239(7) 0.084(5) Uani 0.524(5) 1 d . U P C 1
H8P1 H 0.252027 0.663466 0.093177 0.126 Uiso 0.524(5) 1 calc R U P C 1
H8P2 H 0.261229 0.610128 0.134661 0.126 Uiso 0.524(5) 1 calc R U P C 1
H8P3 H 0.297841 0.682443 0.129315 0.126 Uiso 0.524(5) 1 calc R U P C 1
C9P C 0.2379(5) 0.9694(9) 0.1294(5) 0.033(3) Uani 0.524(5) 1 d . U P C 1
H9PA H 0.204229 0.945786 0.133191 0.039 Uiso 0.524(5) 1 calc R U P C 1
H9PB H 0.231438 1.015427 0.111157 0.039 Uiso 0.524(5) 1 calc R U P C 1
C10P C 0.2642(11) 0.9953(19) 0.1743(10) 0.042(5) Uani 0.524(5) 1 d . U P C 1
H10G H 0.284306 0.952463 0.188414 0.050 Uiso 0.524(5) 1 calc R U P C 1
H10H H 0.287491 1.039358 0.171276 0.050 Uiso 0.524(5) 1 calc R U P C 1
C11P C 0.2210(11) 1.0179(16) 0.1996(8) 0.036(4) Uani 0.524(5) 1 d . U P C 1
H11J H 0.199073 0.972525 0.203508 0.043 Uiso 0.524(5) 1 calc R U P C 1
H11K H 0.199491 1.057481 0.183777 0.043 Uiso 0.524(5) 1 calc R U P C 1
C12P C 0.2428(19) 1.050(4) 0.2445(12) 0.076(8) Uani 0.524(5) 1 d . U P C 1
H12J H 0.263285 1.010685 0.260352 0.114 Uiso 0.524(5) 1 calc R U P C 1
H12K H 0.214295 1.065731 0.260457 0.114 Uiso 0.524(5) 1 calc R U P C 1
H12Z H 0.264556 1.095279 0.240481 0.114 Uiso 0.524(5) 1 calc R U P C 1
C13P C 0.3253(5) 0.9370(8) 0.1082(4) 0.031(2) Uani 0.524(5) 1 d . U P C 1
H13M H 0.339825 0.939614 0.138510 0.038 Uiso 0.524(5) 1 calc R U P C 1
H13N H 0.344567 0.896891 0.094240 0.038 Uiso 0.524(5) 1 calc R U P C 1
C14P C 0.3344(5) 1.0126(7) 0.0876(4) 0.045(3) Uani 0.524(5) 1 d . U P C 1
H14G H 0.310424 1.051555 0.097179 0.054 Uiso 0.524(5) 1 calc R U P C 1
H14H H 0.327694 1.007586 0.056251 0.054 Uiso 0.524(5) 1 calc R U P C 1
C15P C 0.3894(6) 1.0385(11) 0.0995(6) 0.057(4) Uani 0.524(5) 1 d . U P C 1
H15G H 0.412724 0.995857 0.093615 0.068 Uiso 0.524(5) 1 calc R U P C 1
H15H H 0.396770 1.082120 0.080834 0.068 Uiso 0.524(5) 1 calc R U P C 1
C16P C 0.4010(5) 1.0623(8) 0.1441(4) 0.065(3) Uani 0.524(5) 1 d . U P C 1
H16G H 0.435606 1.084577 0.148177 0.097 Uiso 0.524(5) 1 calc R U P C 1
H16H H 0.399408 1.017480 0.162802 0.097 Uiso 0.524(5) 1 calc R U P C 1
H16I H 0.375903 1.100743 0.151247 0.097 Uiso 0.524(5) 1 calc R U P C 1
N1G N 0.2898(7) 0.9388(10) 0.1037(5) 0.072(4) Uani 0.476(5) 1 d . U P C 2
C1G C 0.3457(7) 0.9537(11) 0.1178(5) 0.058(4) Uani 0.476(5) 1 d . U P C 2
H1GA H 0.366164 0.910159 0.108387 0.069 Uiso 0.476(5) 1 calc R U P C 2
H1GB H 0.350543 0.955172 0.149336 0.069 Uiso 0.476(5) 1 calc R U P C 2
C2G C 0.3664(10) 1.0275(13) 0.1008(7) 0.079(5) Uani 0.476(5) 1 d . U P C 2
H2GA H 0.345220 1.071589 0.108526 0.095 Uiso 0.476(5) 1 calc R U P C 2
H2GB H 0.364906 1.025163 0.069293 0.095 Uiso 0.476(5) 1 calc R U P C 2
C3G C 0.4230(9) 1.0386(10) 0.1204(6) 0.085(4) Uani 0.476(5) 1 d . U P C 2
H3GA H 0.424527 1.041403 0.151930 0.101 Uiso 0.476(5) 1 calc R U P C 2
H3GB H 0.444210 0.994539 0.112802 0.101 Uiso 0.476(5) 1 calc R U P C 2
C4G C 0.4429(9) 1.1121(10) 0.1030(5) 0.107(6) Uani 0.476(5) 1 d . U P C 2
H4GA H 0.476551 1.124227 0.118100 0.160 Uiso 0.476(5) 1 calc R U P C 2
H4GB H 0.418864 1.154019 0.107011 0.160 Uiso 0.476(5) 1 calc R U P C 2
H4GC H 0.446269 1.105826 0.072477 0.160 Uiso 0.476(5) 1 calc R U P C 2
C5G C 0.2550(7) 0.9924(12) 0.1249(6) 0.065(5) Uani 0.476(5) 1 d . U P C 2
H5GA H 0.260240 1.044732 0.113767 0.078 Uiso 0.476(5) 1 calc R U P C 2
H5GB H 0.219163 0.977544 0.115303 0.078 Uiso 0.476(5) 1 calc R U P C 2
C6G C 0.2599(14) 0.997(2) 0.1714(13) 0.067(8) Uani 0.476(5) 1 d . U P C 2
H6GA H 0.293747 1.020670 0.180126 0.080 Uiso 0.476(5) 1 calc R U P C 2
H6GB H 0.261612 0.943585 0.182100 0.080 Uiso 0.476(5) 1 calc R U P C 2
C7G C 0.2221(16) 1.0378(19) 0.1952(11) 0.050(7) Uani 0.476(5) 1 d . U P C 2
H7GA H 0.221008 1.092343 0.186158 0.060 Uiso 0.476(5) 1 calc R U P C 2
H7GB H 0.187770 1.015537 0.186861 0.060 Uiso 0.476(5) 1 calc R U P C 2
C8G C 0.231(2) 1.036(4) 0.2404(13) 0.076(8) Uani 0.476(5) 1 d . U P C 2
H8GA H 0.218328 1.082877 0.252332 0.114 Uiso 0.476(5) 1 calc R U P C 2
H8GB H 0.268351 1.031320 0.248744 0.114 Uiso 0.476(5) 1 calc R U P C 2
H8GC H 0.213732 0.991113 0.251201 0.114 Uiso 0.476(5) 1 calc R U P C 2
C9G C 0.2810(7) 0.8538(13) 0.1178(6) 0.065(4) Uani 0.476(5) 1 d . U P C 2
H9GA H 0.306194 0.820570 0.105253 0.077 Uiso 0.476(5) 1 calc R U P C 2
H9GB H 0.288450 0.850826 0.149237 0.077 Uiso 0.476(5) 1 calc R U P C 2
C10G C 0.2288(6) 0.8215(13) 0.1060(7) 0.091(5) Uani 0.476(5) 1 d . U P C 2
H10I H 0.203056 0.862167 0.109366 0.109 Uiso 0.476(5) 1 calc R U P C 2
H10J H 0.225769 0.806680 0.075500 0.109 Uiso 0.476(5) 1 calc R U P C 2
C11G C 0.2172(9) 0.7587(16) 0.1297(11) 0.114(7) Uani 0.476(5) 1 d D U P C 2
H11L H 0.183491 0.740143 0.116537 0.137 Uiso 0.476(5) 1 calc R U P C 2
H11M H 0.211270 0.779140 0.158066 0.137 Uiso 0.476(5) 1 calc R U P C 2
C12G C 0.2483(11) 0.6903(15) 0.1380(10) 0.132(9) Uani 0.476(5) 1 d D U P C 2
H12L H 0.274075 0.699637 0.162334 0.198 Uiso 0.476(5) 1 calc R U P C 2
H12M H 0.265588 0.677620 0.112780 0.198 Uiso 0.476(5) 1 calc R U P C 2
H12N H 0.226261 0.647266 0.144680 0.198 Uiso 0.476(5) 1 calc R U P C 2
C13G C 0.2828(7) 0.9469(12) 0.0506(5) 0.100(4) Uani 0.476(5) 1 d D U P C 2
H13O H 0.248824 0.921964 0.044308 0.120 Uiso 0.476(5) 1 calc R U P C 2
H13P H 0.275180 1.002565 0.047957 0.120 Uiso 0.476(5) 1 calc R U P C 2
C14G C 0.3035(9) 0.9341(12) 0.0102(5) 0.135(5) Uani 0.476(5) 1 d D U P C 2
H14I H 0.281390 0.892016 -0.002419 0.162 Uiso 0.476(5) 1 calc R U P C 2
H14J H 0.336831 0.909116 0.019370 0.162 Uiso 0.476(5) 1 calc R U P C 2
C15G C 0.3151(5) 0.9761(8) -0.0275(4) 0.060(3) Uani 0.476(5) 1 d D U P C 2
H15I H 0.280192 0.995499 -0.036723 0.072 Uiso 0.476(5) 1 calc R U P C 2
H15J H 0.332717 1.020810 -0.013063 0.072 Uiso 0.476(5) 1 calc R U P C 2
C16G C 0.3365(6) 0.9821(12) -0.0681(4) 0.101(5) Uani 0.476(5) 1 d D U P C 2
H16J H 0.326123 1.031193 -0.081642 0.151 Uiso 0.476(5) 1 calc R U P C 2
H16K H 0.323700 0.939646 -0.086655 0.151 Uiso 0.476(5) 1 calc R U P C 2
H16L H 0.374042 0.979637 -0.063297 0.151 Uiso 0.476(5) 1 calc R U P C 2

loop_
_atom_site_aniso_label
_atom_site_aniso_U_11
_atom_site_aniso_U_22
_atom_site_aniso_U_33
_atom_site_aniso_U_23
_atom_site_aniso_U_13
_atom_site_aniso_U_12
Fe1 0.0214(3) 0.0293(4) 0.0189(3) -0.0007(3) 0.0084(2) -0.0027(3)
Fe2 0.0165(3) 0.0340(4) 0.0173(3) 0.0006(3) 0.0056(2) 0.0030(3)
Na3 0.0448(10) 0.0497(12) 0.0299(10) -0.0089(9) 0.0191(8) -0.0166(9)
Na4 0.0261(8) 0.0561(12) 0.0240(9) 0.0066(8) 0.0091(7) 0.0118(8)
O12 0.059(2) 0.135(4) 0.042(2) 0.045(3) 0.0343(19) 0.062(3)
C1A 0.027(2) 0.034(3) 0.031(2) -0.0090(19) 0.0072(18) -0.0036(18)
C2A 0.025(2) 0.039(3) 0.032(2) -0.0089(19) 0.0055(18) 0.0029(19)
C3A 0.0200(19) 0.043(3) 0.027(2) -0.0073(19) 0.0050(17) 0.0006(18)
C4A 0.0176(18) 0.040(3) 0.031(2) -0.0053(19) 0.0022(17) -0.0045(17)
C5A 0.021(2) 0.039(3) 0.038(3) -0.003(2) 0.0083(18) -0.0006(18)
C6A 0.027(2) 0.038(3) 0.037(3) -0.006(2) 0.0104(19) -0.0027(19)
C7A 0.037(2) 0.033(3) 0.036(2) -0.008(2) 0.012(2) -0.001(2)
O8A 0.104(3) 0.032(2) 0.055(2) -0.0058(18) 0.037(2) 0.013(2)
N9A 0.0289(18) 0.025(2) 0.0309(19) -0.0050(15) 0.0124(15) -0.0032(15)
C10A 0.0201(19) 0.030(2) 0.031(2) 0.0014(18) 0.0034(17) -0.0036(17)
C11A 0.025(2) 0.030(2) 0.042(3) -0.002(2) 0.0012(19) 0.0015(18)
C12A 0.025(2) 0.028(3) 0.057(3) 0.008(2) -0.002(2) 0.0006(19)
C13A 0.031(2) 0.034(3) 0.040(3) 0.010(2) -0.008(2) -0.0049(19)
C14A 0.0193(18) 0.031(2) 0.029(2) 0.0049(18) -0.0049(16) -0.0084(17)
C15A 0.0180(18) 0.022(2) 0.028(2) 0.0007(17) 0.0000(16) -0.0062(15)
O16A 0.0324(15) 0.0227(16) 0.0277(16) 0.0014(12) 0.0096(13) -0.0037(12)
C17A 0.026(2) 0.039(2) 0.025(2) 0.0068(19) -0.0005(17) -0.0123(18)
O18A 0.112(4) 0.063(3) 0.039(2) 0.003(2) 0.029(2) -0.042(3)
O19A 0.0439(18) 0.0374(18) 0.0237(16) 0.0021(14) 0.0114(14) 0.0021(15)
C20A 0.0167(18) 0.040(3) 0.033(2) -0.005(2) 0.0056(16) -0.0025(17)
O21A 0.0219(14) 0.046(2) 0.048(2) 0.0059(16) 0.0112(14) 0.0074(14)
N22A 0.0185(16) 0.040(2) 0.032(2) 0.0031(17) 0.0061(14) 0.0037(15)
C23A 0.0204(19) 0.044(3) 0.026(2) -0.0003(19) 0.0094(17) 0.0039(18)
C24A 0.027(2) 0.056(3) 0.046(3) 0.010(2) 0.013(2) 0.012(2)
C25A 0.031(2) 0.061(4) 0.050(3) 0.019(3) 0.013(2) 0.022(2)
C26A 0.037(2) 0.044(3) 0.040(3) 0.008(2) 0.014(2) 0.012(2)
C27A 0.026(2) 0.041(3) 0.023(2) -0.0018(19) 0.0052(17) 0.0057(18)
C28A 0.0197(18) 0.035(2) 0.021(2) -0.0043(17) 0.0023(15) 0.0076(16)
O29A 0.0210(13) 0.0371(18) 0.0266(15) 0.0049(13) 0.0053(12) 0.0054(12)
C30A 0.027(2) 0.047(3) 0.023(2) 0.006(2) 0.0086(17) 0.0103(19)
O31A 0.0212(14) 0.050(2) 0.0245(15) 0.0061(14) 0.0060(12) 0.0099(13)
O32A 0.0377(18) 0.072(3) 0.048(2) 0.031(2) 0.0195(16) 0.0198(18)
C1B 0.0207(18) 0.037(2) 0.022(2) -0.0004(18) 0.0076(16) 0.0015(17)
C2B 0.026(2) 0.036(3) 0.030(2) -0.0029(19) 0.0107(18) -0.0065(18)
C3B 0.029(2) 0.040(3) 0.026(2) 0.0015(19) 0.0146(18) -0.0016(19)
C4B 0.032(2) 0.032(2) 0.022(2) 0.0022(18) 0.0066(17) 0.0018(18)
C5B 0.027(2) 0.034(3) 0.027(2) 0.0020(19) 0.0082(18) -0.0050(18)
C6B 0.025(2) 0.042(3) 0.022(2) 0.0023(19) 0.0062(17) -0.0020(18)
C7B 0.0175(18) 0.042(3) 0.023(2) -0.0003(19) 0.0069(16) -0.0050(17)
O8B 0.0271(15) 0.051(2) 0.0415(19) -0.0127(16) 0.0148(14) -0.0170(15)
N9B 0.0213(17) 0.033(2) 0.030(2) -0.0048(17) 0.0103(15) -0.0051(15)
C10B 0.028(2) 0.030(2) 0.020(2) -0.0009(17) 0.0078(16) 0.0002(17)
C11B 0.034(2) 0.037(3) 0.045(3) -0.004(2) 0.021(2) -0.011(2)
C12B 0.049(3) 0.031(3) 0.050(3) -0.010(2) 0.026(2) -0.013(2)
C13B 0.042(3) 0.028(2) 0.042(3) -0.009(2) 0.020(2) -0.005(2)
C14B 0.027(2) 0.025(2) 0.024(2) 0.0006(17) 0.0077(17) 0.0002(16)
C15B 0.0232(18) 0.026(2) 0.019(2) 0.0004(16) 0.0039(15) -0.0010(16)
O16B 0.0241(13) 0.0285(16) 0.0251(15) -0.0033(12) 0.0076(12) -0.0003(12)
C17B 0.030(2) 0.028(2) 0.021(2) -0.0025(17) 0.0109(17) 0.0003(17)
O18B 0.0382(17) 0.0349(19) 0.0362(18) -0.0093(14) 0.0228(14) -0.0049(14)
O19B 0.0257(14) 0.0322(17) 0.0272(15) -0.0049(13) 0.0114(12) -0.0049(12)
C20B 0.034(2) 0.033(2) 0.027(2) 0.0011(19) 0.0085(18) -0.0011(19)
O21B 0.068(2) 0.0314(19) 0.0359(19) 0.0034(15) 0.0209(17) -0.0023(17)
N22B 0.0348(19) 0.027(2) 0.0241(18) -0.0010(15) 0.0091(15) 0.0018(16)
C23B 0.028(2) 0.031(2) 0.024(2) -0.0021(18) 0.0054(17) 0.0023(18)
C24B 0.047(3) 0.033(3) 0.032(2) -0.002(2) 0.008(2) -0.002(2)
C25B 0.054(3) 0.032(3) 0.044(3) -0.008(2) 0.013(2) -0.008(2)
C26B 0.047(3) 0.037(3) 0.039(3) -0.011(2) 0.012(2) -0.005(2)
C27B 0.025(2) 0.033(2) 0.028(2) -0.0070(18) 0.0046(17) 0.0022(18)
C28B 0.0179(18) 0.032(2) 0.023(2) -0.0043(17) 0.0033(15) 0.0025(16)
O29B 0.0251(14) 0.0294(16) 0.0213(14) -0.0039(12) 0.0043(11) 0.0024(12)
C30B 0.024(2) 0.041(3) 0.027(2) -0.0087(19) 0.0041(17) 0.0044(19)
O31B 0.0318(16) 0.0436(19) 0.0210(15) -0.0013(14) 0.0065(12) 0.0063(14)
O32B 0.0450(19) 0.046(2) 0.0378(19) -0.0149(16) 0.0187(15) 0.0002(16)
C1C 0.0236(19) 0.026(2) 0.025(2) -0.0015(18) 0.0066(16) -0.0006(17)
C2C 0.0263(19) 0.036(3) 0.023(2) -0.0026(19) 0.0117(16) -0.0004(18)
C3C 0.0206(18) 0.036(3) 0.021(2) 0.0010(18) 0.0023(16) 0.0023(17)
C4C 0.0192(18) 0.032(2) 0.023(2) 0.0055(18) 0.0069(15) 0.0037(17)
C5C 0.0267(19) 0.034(3) 0.020(2) -0.0005(18) 0.0086(16) 0.0007(18)
C6C 0.027(2) 0.035(3) 0.021(2) -0.0052(19) 0.0019(16) -0.0006(18)
C7C 0.0247(19) 0.033(3) 0.025(2) -0.0017(18) 0.0078(16) -0.0029(18)
O8C 0.0263(15) 0.065(2) 0.0343(18) -0.0219(17) 0.0071(14) -0.0090(15)
N9C 0.0154(15) 0.041(2) 0.0296(19) -0.0076(17) 0.0069(14) -0.0030(15)
C10C 0.0219(19) 0.042(3) 0.024(2) -0.0022(19) 0.0079(16) -0.0040(18)
C11C 0.026(2) 0.073(4) 0.035(3) -0.016(3) 0.0096(19) -0.009(2)
C12C 0.023(2) 0.086(4) 0.043(3) -0.023(3) 0.011(2) -0.016(2)
C13C 0.018(2) 0.077(4) 0.036(3) -0.010(2) 0.0091(18) -0.009(2)
C14C 0.0227(19) 0.045(3) 0.026(2) 0.0004(19) 0.0090(17) -0.0010(18)
C15C 0.0213(18) 0.031(2) 0.022(2) 0.0033(17) 0.0082(15) -0.0014(16)
O16C 0.0180(13) 0.0341(18) 0.0248(15) -0.0012(13) 0.0066(11) 0.0014(12)
C17C 0.0178(18) 0.046(3) 0.023(2) 0.0061(19) 0.0052(15) 0.0005(17)
O18C 0.0195(14) 0.067(2) 0.0339(18) -0.0081(17) 0.0107(13) 0.0009(15)
O19C 0.0199(13) 0.0431(19) 0.0233(15) -0.0006(13) 0.0072(11) 0.0019(12)
C20C 0.0227(19) 0.034(3) 0.022(2) 0.0044(18) 0.0052(16) 0.0028(17)
O21C 0.0238(15) 0.061(2) 0.0275(16) 0.0148(16) 0.0022(13) 0.0048(15)
N22C 0.0186(16) 0.049(2) 0.0214(18) 0.0082(17) 0.0017(14) -0.0043(16)
C23C 0.026(2) 0.046(3) 0.029(2) 0.005(2) 0.0045(17) -0.009(2)
C24C 0.031(2) 0.089(5) 0.034(3) 0.022(3) -0.001(2) -0.013(3)
C25C 0.031(3) 0.118(6) 0.038(3) 0.017(3) -0.006(2) -0.021(3)
C26C 0.027(2) 0.076(4) 0.042(3) 0.011(3) 0.002(2) -0.015(2)
C27C 0.0230(19) 0.044(3) 0.031(2) 0.001(2) 0.0064(17) -0.0101(19)
C28C 0.0207(18) 0.038(3) 0.023(2) 0.0026(19) 0.0045(15) -0.0036(18)
O29C 0.0188(13) 0.0381(18) 0.0246(15) 0.0024(13) 0.0082(11) -0.0039(12)
C30C 0.0221(19) 0.040(3) 0.033(2) -0.004(2) 0.0112(17) -0.0093(18)
O31C 0.0236(15) 0.064(2) 0.046(2) 0.0101(18) 0.0169(14) -0.0089(15)
O32C 0.0287(15) 0.0380(19) 0.0280(16) 0.0003(14) 0.0084(12) -0.0085(13)
N1D 0.0228(17) 0.039(2) 0.038(2) 0.0068(17) 0.0046(15) 0.0013(16)
C2D 0.029(2) 0.046(3) 0.040(3) 0.015(2) -0.003(2) 0.000(2)
C3D 0.027(2) 0.040(3) 0.036(3) 0.007(2) 0.0030(19) -0.0026(19)
C4D 0.049(3) 0.044(3) 0.038(3) 0.010(2) 0.000(2) -0.007(2)
C5D 0.055(3) 0.053(4) 0.044(3) 0.007(3) 0.011(3) -0.012(3)
C6D 0.032(2) 0.045(3) 0.049(3) 0.004(2) 0.014(2) 0.007(2)
C7D 0.080(4) 0.055(4) 0.047(3) 0.001(3) 0.018(3) 0.001(3)
C8D 0.092(5) 0.064(4) 0.069(4) -0.009(4) 0.039(4) 0.009(4)
C9D 0.128(6) 0.058(4) 0.051(4) 0.002(3) 0.003(4) -0.005(4)
C10D 0.021(2) 0.048(3) 0.043(3) 0.005(2) 0.0013(19) -0.004(2)
C11D 0.032(2) 0.045(3) 0.047(3) 0.001(2) 0.009(2) -0.003(2)
C12D 0.035(3) 0.062(4) 0.057(4) 0.003(3) 0.010(2) -0.015(3)
C13D 0.068(4) 0.084(5) 0.082(5) 0.017(4) 0.013(4) -0.032(4)
C14D 0.026(2) 0.040(3) 0.038(2) 0.006(2) 0.0039(19) 0.0020(19)
C15D 0.024(2) 0.062(4) 0.062(3) -0.018(3) 0.004(2) 0.001(2)
C16D 0.048(3) 0.044(3) 0.054(3) -0.005(3) 0.006(2) -0.006(2)
C17D 0.068(4) 0.085(5) 0.082(5) -0.030(4) 0.020(4) -0.007(4)
N1E 0.0276(18) 0.036(2) 0.0285(19) 0.0076(16) 0.0064(15) 0.0074(15)
C2E 0.027(2) 0.041(3) 0.031(2) 0.004(2) 0.0010(18) 0.0040(19)
C3E 0.039(2) 0.041(3) 0.039(3) 0.006(2) 0.006(2) 0.001(2)
C4E 0.046(3) 0.043(3) 0.081(4) -0.006(3) 0.007(3) -0.005(3)
C5E 0.086(5) 0.061(5) 0.094(5) 0.006(4) -0.030(4) -0.022(4)
C6E 0.034(2) 0.039(3) 0.042(3) 0.010(2) 0.015(2) 0.013(2)
C7E 0.117(6) 0.088(5) 0.045(3) 0.019(3) 0.031(4) 0.056(5)
C8E 0.078(5) 0.109(7) 0.073(5) -0.011(4) -0.001(4) 0.041(5)
C9E 0.083(5) 0.079(5) 0.047(3) 0.001(3) 0.021(3) 0.016(4)
C10E 0.032(2) 0.041(3) 0.028(2) 0.006(2) 0.0011(18) 0.003(2)
C11E 0.064(4) 0.054(4) 0.037(3) 0.002(3) 0.007(3) 0.016(3)
C12E 0.061(3) 0.054(4) 0.039(3) -0.006(3) 0.005(3) -0.009(3)
C13E 0.115(6) 0.067(5) 0.057(4) -0.021(4) 0.023(4) 0.000(4)
C14E 0.033(2) 0.034(3) 0.036(3) 0.011(2) 0.008(2) 0.0072(19)
C15E 0.038(3) 0.038(3) 0.062(4) 0.012(3) 0.012(2) 0.004(2)
C16E 0.055(3) 0.036(3) 0.062(4) 0.009(3) 0.022(3) 0.005(2)
C17E 0.064(4) 0.046(4) 0.108(6) 0.020(4) 0.026(4) -0.004(3)
N1F 0.063(3) 0.078(4) 0.057(3) -0.031(3) 0.000(2) -0.013(3)
C2F 0.074(4) 0.094(5) 0.064(4) -0.035(4) -0.013(3) 0.009(4)
C3F 0.074(5) 0.091(5) 0.090(5) -0.034(4) -0.021(4) 0.010(4)
C4F 0.109(5) 0.088(4) 0.094(4) -0.018(4) -0.019(4) 0.021(4)
C5F 0.121(7) 0.096(5) 0.126(7) -0.014(5) -0.039(6) 0.011(5)
C6F 0.064(3) 0.092(4) 0.059(3) 0.003(3) 0.013(2) -0.010(3)
C10F 0.068(4) 0.085(4) 0.062(4) -0.032(3) 0.001(3) -0.015(3)
C11F 0.092(5) 0.085(5) 0.054(4) -0.022(3) 0.002(3) -0.028(4)
C12F 0.084(5) 0.083(5) 0.074(5) -0.023(4) 0.017(4) -0.030(4)
C13F 0.100(6) 0.071(5) 0.092(5) -0.017(4) 0.028(4) -0.019(4)
C14F 0.070(4) 0.093(5) 0.060(4) -0.041(4) 0.007(3) -0.024(4)
C15F 0.085(4) 0.102(5) 0.099(5) -0.040(4) 0.021(4) -0.010(4)
C16F 0.088(5) 0.120(7) 0.104(6) -0.067(6) 0.032(5) -0.029(5)
C17F 0.106(6) 0.158(8) 0.128(7) -0.066(6) 0.039(5) -0.012(6)
O1L 0.219(10) 0.149(8) 0.189(9) -0.086(7) -0.043(7) 0.060(7)
C2L 0.166(12) 0.136(8) 0.165(12) -0.050(8) -0.035(8) 0.067(8)
N3L 0.095(6) 0.144(7) 0.148(8) -0.027(6) -0.026(5) 0.031(5)
C4L 0.165(13) 0.211(14) 0.172(12) 0.036(10) -0.050(10) -0.002(11)
C5L 0.205(15) 0.237(17) 0.173(12) 0.003(11) -0.092(11) -0.066(13)
O5T 0.0344(17) 0.059(2) 0.0272(17) -0.0065(16) 0.0168(14) -0.0189(16)
O4T 0.0381(18) 0.063(2) 0.038(2) 0.0033(18) 0.0137(15) 0.0124(17)
O3T 0.058(4) 0.037(4) 0.041(4) 0.006(3) 0.019(3) -0.003(3)
C27F 0.055(6) 0.117(11) 0.052(8) -0.008(7) 0.005(6) 0.002(7)
C18F 0.064(3) 0.092(4) 0.059(3) 0.003(3) 0.013(2) -0.010(3)
C19F 0.065(5) 0.048(8) 0.086(10) 0.023(7) 0.009(7) -0.012(6)
C27V 0.064(3) 0.092(4) 0.059(3) 0.003(3) 0.013(2) -0.010(3)
C18V 0.114(11) 0.162(11) 0.112(13) -0.001(10) -0.023(10) 0.022(10)
C20V 0.064(3) 0.092(4) 0.059(3) 0.003(3) 0.013(2) -0.010(3)
N1P 0.024(4) 0.035(5) 0.019(3) 0.001(3) -0.001(3) 0.009(3)
C1P 0.040(5) 0.042(5) 0.013(3) -0.002(3) -0.001(3) 0.017(4)
C2P 0.079(7) 0.038(6) 0.016(4) 0.000(4) 0.006(4) 0.031(5)
C3P 0.084(8) 0.035(6) 0.029(5) -0.002(4) 0.000(5) -0.001(5)
C4P 0.119(11) 0.062(8) 0.035(6) -0.014(5) 0.012(6) -0.008(7)
C5P 0.028(5) 0.042(6) 0.024(5) 0.006(4) 0.001(4) 0.010(4)
C6P 0.032(5) 0.062(7) 0.056(8) 0.015(7) 0.012(5) 0.002(5)
C7P 0.053(7) 0.049(7) 0.076(9) 0.002(6) 0.024(6) 0.006(5)
C8P 0.060(8) 0.073(9) 0.125(12) -0.026(9) 0.034(8) -0.003(7)
C9P 0.030(6) 0.042(7) 0.026(5) 0.000(5) 0.004(4) 0.017(5)
C10P 0.035(8) 0.059(13) 0.031(7) -0.010(8) 0.005(6) 0.009(8)
C11P 0.035(7) 0.038(13) 0.034(7) 0.016(7) 0.003(5) 0.026(7)
C12P 0.06(2) 0.12(2) 0.046(5) -0.016(6) 0.004(7) 0.035(13)
C13P 0.028(5) 0.034(5) 0.032(7) 0.003(5) 0.006(4) 0.006(4)
C14P 0.046(6) 0.045(6) 0.046(7) 0.009(5) 0.013(5) -0.005(5)
C15P 0.053(8) 0.053(8) 0.065(8) 0.009(6) 0.012(7) -0.011(7)
C16P 0.044(6) 0.071(9) 0.077(8) -0.006(7) -0.006(6) 0.003(6)
N1G 0.066(9) 0.085(10) 0.060(6) -0.005(7) -0.014(7) 0.051(6)
C1G 0.069(9) 0.067(10) 0.037(7) 0.006(7) 0.003(7) 0.042(6)
C2G 0.113(13) 0.071(12) 0.061(11) 0.016(10) 0.046(12) 0.047(9)
C3G 0.141(12) 0.059(9) 0.058(9) 0.007(7) 0.030(9) 0.013(9)
C4G 0.188(15) 0.068(9) 0.070(10) 0.007(8) 0.046(11) -0.001(10)
C5G 0.066(11) 0.072(12) 0.053(7) 0.003(9) -0.008(8) 0.050(9)
C6G 0.068(13) 0.080(16) 0.049(8) 0.004(10) -0.009(8) 0.061(11)
C7G 0.067(11) 0.034(14) 0.051(7) 0.008(9) 0.010(7) 0.021(10)
C8G 0.06(2) 0.12(2) 0.046(5) -0.016(6) 0.004(7) 0.035(13)
C9G 0.042(7) 0.084(9) 0.064(11) -0.016(7) -0.013(7) 0.037(6)
C10G 0.044(7) 0.131(12) 0.095(12) -0.021(10) -0.003(8) 0.022(7)
C11G 0.070(11) 0.143(17) 0.122(15) -0.015(13) -0.018(10) -0.015(10)
C12G 0.101(17) 0.143(19) 0.145(19) -0.004(16) -0.026(15) -0.014(13)
C13G 0.101(7) 0.113(7) 0.084(5) 0.010(5) -0.003(5) 0.005(5)
C14G 0.133(7) 0.142(7) 0.134(6) 0.000(4) 0.031(4) -0.003(5)
C15G 0.050(4) 0.061(5) 0.069(5) -0.004(4) 0.007(4) 0.023(4)
C16G 0.089(8) 0.121(9) 0.087(7) -0.022(7) -0.014(6) -0.013(7)

loop_
_atom_type_symbol
_atom_type_description
_atom_type_scat_dispersion_real
_atom_type_scat_dispersion_imag
_atom_type_scat_source
C C 0.0181 0.0091 'International Tables Vol C Tables 4.2.6.8 and 6.1.1.4'
H H 0.0000 0.0000 'International Tables Vol C Tables 4.2.6.8 and 6.1.1.4'
Fe Fe -1.1336 3.1974 'International Tables Vol C Tables 4.2.6.8 and 6.1.1.4'
N N 0.0311 0.0180 'International Tables Vol C Tables 4.2.6.8 and 6.1.1.4'
Na Na 0.1353 0.1239 'International Tables Vol C Tables 4.2.6.8 and 6.1.1.4'
O O 0.0492 0.0322 'International Tables Vol C Tables 4.2.6.8 and 6.1.1.4'

loop_
_geom_angle_atom_site_label_1
_geom_angle_atom_site_label_2
_geom_angle_atom_site_label_3
_geom_angle
_geom_angle_site_symmetry_1
_geom_angle_site_symmetry_3
_geom_angle_publ_flag
O16B Fe1 O16A 93.04(12) . . ?
O16B Fe1 O29C 90.26(12) . . ?
O16A Fe1 O29C 90.16(12) . . ?
O16B Fe1 O19A 99.43(13) . . ?
O16A Fe1 O19A 86.23(12) . . ?
O29C Fe1 O19A 169.81(13) . . ?
O16B Fe1 O32C 167.12(13) . . ?
O16A Fe1 O32C 99.68(12) . . ?
O29C Fe1 O32C 87.69(12) . . ?
O19A Fe1 O32C 83.53(13) . . ?
O16B Fe1 O19B 85.58(12) . . ?
O16A Fe1 O19B 169.76(13) . . ?
O29C Fe1 O19B 99.99(13) . . ?
O19A Fe1 O19B 83.99(12) . . ?
O32C Fe1 O19B 82.26(12) . . ?
O16B Fe1 Na3 122.83(9) . . ?
O16A Fe1 Na3 123.05(9) . . ?
O29C Fe1 Na3 127.48(9) . . ?
O19A Fe1 Na3 48.74(10) . . ?
O32C Fe1 Na3 50.68(9) . . ?
O19B Fe1 Na3 50.92(9) . . ?
O29A Fe2 O29B 92.01(12) . . ?
O29A Fe2 O16C 91.24(12) . . ?
O29B Fe2 O16C 91.47(12) . . ?
O29A Fe2 O19C 168.56(13) . . ?
O29B Fe2 O19C 99.32(12) . . ?
O16C Fe2 O19C 86.96(12) . . ?
O29A Fe2 O31A 86.08(12) . . ?
O29B Fe2 O31A 169.03(13) . . ?
O16C Fe2 O31A 99.37(13) . . ?
O19C Fe2 O31A 83.08(12) . . ?
O29A Fe2 O31B 99.71(13) . . ?
O29B Fe2 O31B 86.60(12) . . ?
O16C Fe2 O31B 168.93(12) . . ?
O19C Fe2 O31B 82.61(12) . . ?
O31A Fe2 O31B 83.08(13) . . ?
O29A Fe2 Na4 122.33(9) . . ?
O29B Fe2 Na4 125.22(9) . . ?
O16C Fe2 Na4 124.84(9) . . ?
O19C Fe2 Na4 51.29(9) . . ?
O31A Fe2 Na4 48.74(9) . . ?
O31B Fe2 Na4 49.61(10) . . ?
O3T Na3 O5T 93.5(2) . . ?
O3T Na3 O12 83.6(2) . 4_576 ?
O5T Na3 O12 93.54(14) . 4_576 ?
O3T Na3 O19A 97.3(2) . . ?
O5T Na3 O19A 117.33(13) . . ?
O12 Na3 O19A 148.90(14) 4_576 . ?
O3T Na3 O32C 123.4(2) . . ?
O5T Na3 O32C 142.66(15) . . ?
O12 Na3 O32C 85.93(13) 4_576 . ?
O19A Na3 O32C 67.52(11) . . ?
O3T Na3 O19B 159.2(2) . . ?
O5T Na3 O19B 81.37(12) . . ?
O12 Na3 O19B 116.67(17) 4_576 . ?
O19A Na3 O19B 67.98(11) . . ?
O32C Na3 O19B 65.94(11) . . ?
O3T Na3 C17A 76.3(2) . . ?
O5T Na3 C17A 127.57(14) . . ?
O12 Na3 C17A 134.54(15) 4_576 . ?
O19A Na3 C17A 23.18(11) . . ?
O32C Na3 C17A 72.69(12) . . ?
O19B Na3 C17A 90.88(12) . . ?
O3T Na3 Fe1 133.35(19) . . ?
O5T Na3 Fe1 118.76(10) . . ?
O12 Na3 Fe1 123.21(12) 4_576 . ?
O19A Na3 Fe1 39.33(8) . . ?
O32C Na3 Fe1 39.72(7) . . ?
O19B Na3 Fe1 40.04(7) . . ?
C17A Na3 Fe1 57.60(9) . . ?
O3T Na3 Na4 90.65(19) . 4_576 ?
O5T Na3 Na4 47.90(9) . 4_576 ?
O12 Na3 Na4 45.78(10) 4_576 4_576 ?
O19A Na3 Na4 163.91(11) . 4_576 ?
O32C Na3 Na4 119.09(11) . 4_576 ?
O19B Na3 Na4 100.41(10) . 4_576 ?
C17A Na3 Na4 166.24(11) . 4_576 ?
Fe1 Na3 Na4 135.85(8) . 4_576 ?
O3T Na3 H3TA 21.5 . . ?
O5T Na3 H3TA 112.0 . . ?
O12 Na3 H3TA 93.3 4_576 . ?
O19A Na3 H3TA 79.2 . . ?
O32C Na3 H3TA 105.3 . . ?
O19B Na3 H3TA 146.9 . . ?
C17A Na3 H3TA 56.7 . . ?
Fe1 Na3 H3TA 112.4 . . ?
Na4 Na3 H3TA 111.0 4_576 . ?
O3T Na3 H3TB 21.2 . . ?
O5T Na3 H3TB 76.3 . . ?
O12 Na3 H3TB 96.8 4_576 . ?
O19A Na3 H3TB 94.3 . . ?
O32C Na3 H3TB 140.9 . . ?
O19B Na3 H3TB 140.7 . . ?
C17A Na3 H3TB 78.1 . . ?
Fe1 Na3 H3TB 133.6 . . ?
Na4 Na3 H3TB 88.1 4_576 . ?
H3TA Na3 H3TB 35.8 . . ?
O12 Na4 O4T 98.34(16) . . ?
O12 Na4 O31A 83.96(13) . . ?
O4T Na4 O31A 145.13(14) . . ?
O12 Na4 O31B 135.40(15) . . ?
O4T Na4 O31B 86.23(13) . . ?
O31A Na4 O31B 69.10(12) . . ?
O12 Na4 O5T 91.34(15) . 4_675 ?
O4T Na4 O5T 85.52(13) . 4_675 ?
O31A Na4 O5T 129.33(14) . 4_675 ?
O31B Na4 O5T 133.25(13) . 4_675 ?
O12 Na4 O19C 134.36(17) . . ?
O4T Na4 O19C 125.42(13) . . ?
O31A Na4 O19C 67.93(10) . . ?
O31B Na4 O19C 67.17(11) . . ?
O5T Na4 O19C 80.93(11) 4_675 . ?
O12 Na4 Fe2 124.24(11) . . ?
O4T Na4 Fe2 125.82(11) . . ?
O31A Na4 Fe2 40.27(8) . . ?
O31B Na4 Fe2 40.38(8) . . ?
O5T Na4 Fe2 121.00(10) 4_675 . ?
O19C Na4 Fe2 40.15(7) . . ?
O12 Na4 Na3 46.57(11) . 4_675 ?
O4T Na4 Na3 89.86(11) . 4_675 ?
O31A Na4 Na3 115.00(11) . 4_675 ?
O31B Na4 Na3 175.87(11) . 4_675 ?
O5T Na4 Na3 44.90(9) 4_675 4_675 ?
O19C Na4 Na3 114.35(10) . 4_675 ?
Fe2 Na4 Na3 143.18(8) . 4_675 ?
O12 Na4 H03R 19.5 . . ?
O4T Na4 H03R 114.4 . . ?
O31A Na4 H03R 64.5 . . ?
O31B Na4 H03R 122.3 . . ?
O5T Na4 H03R 102.9 4_675 . ?
O19C Na4 H03R 120.1 . . ?
Fe2 Na4 H03R 104.8 . . ?
Na3 Na4 H03R 60.7 4_675 . ?
O12 Na4 H4TA 101.1 . . ?
O4T Na4 H4TA 21.3 . . ?
O31A Na4 H4TA 165.6 . . ?
O31B Na4 H4TA 98.6 . . ?
O5T Na4 H4TA 64.4 4_675 . ?
O19C Na4 H4TA 115.1 . . ?
Fe2 Na4 H4TA 132.8 . . ?
Na3 Na4 H4TA 77.3 4_675 . ?
H03R Na4 H4TA 120.1 . . ?
Na4 O12 Na3 87.64(14) . 4_675 ?
Na4 O12 H03R 97.5 . . ?
Na3 O12 H03R 130.9 4_675 . ?
Na4 O12 H04R 138.0 . . ?
Na3 O12 H04R 102.7 4_675 . ?
H03R O12 H04R 105.2 . . ?
C6A C1A C2A 119.0(4) . . ?
C6A C1A C7A 123.6(4) . . ?
C2A C1A C7A 117.4(4) . . ?
C3A C2A C1A 120.1(4) . . ?
C3A C2A H2A 120.0 . . ?
C1A C2A H2A 120.0 . . ?
C2A C3A C4A 120.8(4) . . ?
C2A C3A H3A 119.6 . . ?
C4A C3A H3A 119.6 . . ?
C5A C4A C3A 118.4(4) . . ?
C5A C4A C20A 117.5(4) . . ?
C3A C4A C20A 124.1(4) . . ?
C6A C5A C4A 120.9(4) . . ?
C6A C5A H5A 119.5 . . ?
C4A C5A H5A 119.5 . . ?
C5A C6A C1A 120.8(4) . . ?
C5A C6A H6A 119.6 . . ?
C1A C6A H6A 119.6 . . ?
O8A C7A N9A 122.8(5) . . ?
O8A C7A C1A 121.4(4) . . ?
N9A C7A C1A 115.7(4) . . ?
C7A N9A C10A 129.3(4) . . ?
C7A N9A H9A 115.3 . . ?
C10A N9A H9A 115.3 . . ?
C11A C10A N9A 125.2(4) . . ?
C11A C10A C15A 121.5(4) . . ?
N9A C10A C15A 113.2(4) . . ?
C10A C11A C12A 118.6(5) . . ?
C10A C11A H11A 120.7 . . ?
C12A C11A H11A 120.7 . . ?
C13A C12A C11A 121.0(5) . . ?
C13A C12A H12A 119.5 . . ?
C11A C12A H12A 119.5 . . ?
C12A C13A C14A 121.5(5) . . ?
C12A C13A H13A 119.2 . . ?
C14A C13A H13A 119.2 . . ?
C13A C14A C15A 119.2(4) . . ?
C13A C14A C17A 118.3(4) . . ?
C15A C14A C17A 122.3(4) . . ?
O16A C15A C14A 125.1(4) . . ?
O16A C15A C10A 116.7(4) . . ?
C14A C15A C10A 118.1(4) . . ?
C15A O16A Fe1 130.8(3) . . ?
O18A C17A O19A 121.3(5) . . ?
O18A C17A C14A 119.5(5) . . ?
O19A C17A C14A 119.2(4) . . ?
O18A C17A Na3 81.6(3) . . ?
O19A C17A Na3 48.2(2) . . ?
C14A C17A Na3 146.1(3) . . ?
C17A O19A Fe1 130.9(3) . . ?
C17A O19A Na3 108.6(3) . . ?
Fe1 O19A Na3 91.92(13) . . ?
O21A C20A N22A 123.2(4) . . ?
O21A C20A C4A 120.7(4) . . ?
N22A C20A C4A 116.2(4) . . ?
C20A N22A C23A 129.3(4) . . ?
C20A N22A H22A 115.4 . . ?
C23A N22A H22A 115.4 . . ?
C24A C23A N22A 125.9(4) . . ?
C24A C23A C28A 121.5(4) . . ?
N22A C23A C28A 112.6(4) . . ?
C23A C24A C25A 119.9(4) . . ?
C23A C24A H24A 120.1 . . ?
C25A C24A H24A 120.1 . . ?
C26A C25A C24A 119.7(5) . . ?
C26A C25A H25A 120.1 . . ?
C24A C25A H25A 120.1 . . ?
C25A C26A C27A 121.6(5) . . ?
C25A C26A H26A 119.2 . . ?
C27A C26A H26A 119.2 . . ?
C28A C27A C26A 119.1(4) . . ?
C28A C27A C30A 122.6(4) . . ?
C26A C27A C30A 118.3(4) . . ?
O29A C28A C27A 125.8(4) . . ?
O29A C28A C23A 115.9(4) . . ?
C27A C28A C23A 118.2(4) . . ?
C28A O29A Fe2 129.0(3) . . ?
O32A C30A O31A 122.1(4) . . ?
O32A C30A C27A 118.9(4) . . ?
O31A C30A C27A 119.0(4) . . ?
C30A O31A Fe2 133.5(3) . . ?
C30A O31A Na4 130.8(3) . . ?
Fe2 O31A Na4 90.99(12) . . ?
C6B C1B C2B 118.7(4) . . ?
C6B C1B C7B 123.7(4) . . ?
C2B C1B C7B 117.6(4) . . ?
C3B C2B C1B 120.6(4) . . ?
C3B C2B H2B 119.7 . . ?
C1B C2B H2B 119.7 . . ?
C4B C3B C2B 120.1(4) . . ?
C4B C3B H3B 119.9 . . ?
C2B C3B H3B 119.9 . . ?
C3B C4B C5B 119.0(4) . . ?
C3B C4B C20B 125.0(4) . . ?
C5B C4B C20B 116.0(4) . . ?
C6B C5B C4B 121.0(4) . . ?
C6B C5B H5B 119.5 . . ?
C4B C5B H5B 119.5 . . ?
C5B C6B C1B 120.5(4) . . ?
C5B C6B H6B 119.7 . . ?
C1B C6B H6B 119.7 . . ?
O8B C7B N9B 123.9(4) . . ?
O8B C7B C1B 121.7(4) . . ?
N9B C7B C1B 114.4(4) . . ?
C7B N9B C10B 130.8(4) . . ?
C7B N9B H9B 116(4) . . ?
C10B N9B H9B 113(4) . . ?
C11B C10B N9B 126.5(4) . . ?
C11B C10B C15B 120.9(4) . . ?
N9B C10B C15B 112.5(4) . . ?
C10B C11B C12B 119.3(4) . . ?
C10B C11B H11B 120.4 . . ?
C12B C11B H11B 120.4 . . ?
C13B C12B C11B 120.5(5) . . ?
C13B C12B H12B 119.8 . . ?
C11B C12B H12B 119.8 . . ?
C12B C13B C14B 121.6(4) . . ?
C12B C13B H13B 119.2 . . ?
C14B C13B H13B 119.2 . . ?
C15B C14B C13B 118.3(4) . . ?
C15B C14B C17B 122.2(4) . . ?
C13B C14B C17B 119.5(4) . . ?
O16B C15B C14B 125.0(4) . . ?
O16B C15B C10B 115.5(4) . . ?
C14B C15B C10B 119.5(4) . . ?
C15B O16B Fe1 127.0(2) . . ?
O18B C17B O19B 121.8(4) . . ?
O18B C17B C14B 119.4(4) . . ?
O19B C17B C14B 118.7(3) . . ?
C17B O19B Fe1 132.6(2) . . ?
C17B O19B Na3 132.6(3) . . ?
Fe1 O19B Na3 89.04(12) . . ?
O21B C20B N22B 123.5(4) . . ?
O21B C20B C4B 120.4(4) . . ?
N22B C20B C4B 116.1(4) . . ?
C20B N22B C23B 128.5(4) . . ?
C20B N22B H22B 115.8 . . ?
C23B N22B H22B 115.8 . . ?
C24B C23B N22B 125.5(4) . . ?
C24B C23B C28B 121.9(4) . . ?
N22B C23B C28B 112.5(4) . . ?
C23B C24B C25B 119.3(5) . . ?
C23B C24B H24B 120.3 . . ?
C25B C24B H24B 120.3 . . ?
C26B C25B C24B 120.2(5) . . ?
C26B C25B H25B 119.9 . . ?
C24B C25B H25B 119.9 . . ?
C25B C26B C27B 121.8(5) . . ?
C25B C26B H26B 119.1 . . ?
C27B C26B H26B 119.1 . . ?
C26B C27B C28B 118.8(4) . . ?
C26B C27B C30B 119.7(4) . . ?
C28B C27B C30B 121.5(4) . . ?
O29B C28B C27B 124.9(4) . . ?
O29B C28B C23B 117.2(4) . . ?
C27B C28B C23B 117.9(4) . . ?
C28B O29B Fe2 128.8(3) . . ?
O32B C30B O31B 122.3(4) . . ?
O32B C30B C27B 118.4(4) . . ?
O31B C30B C27B 119.3(4) . . ?
C30B O31B Fe2 131.8(3) . . ?
C30B O31B Na4 128.3(3) . . ?
Fe2 O31B Na4 90.01(13) . . ?
C2C C1C C6C 118.5(4) . . ?
C2C C1C C7C 124.4(4) . . ?
C6C C1C C7C 117.1(4) . . ?
C3C C2C C1C 120.8(4) . . ?
C3C C2C H2C 119.6 . . ?
C1C C2C H2C 119.6 . . ?
C2C C3C C4C 120.3(4) . . ?
C2C C3C H3C 119.9 . . ?
C4C C3C H3C 119.9 . . ?
C5C C4C C3C 119.0(4) . . ?
C5C C4C C20C 125.2(4) . . ?
C3C C4C C20C 115.8(4) . . ?
C6C C5C C4C 120.4(4) . . ?
C6C C5C H5C 119.8 . . ?
C4C C5C H5C 119.8 . . ?
C5C C6C C1C 120.9(4) . . ?
C5C C6C H6C 119.5 . . ?
C1C C6C H6C 119.5 . . ?
O8C C7C N9C 123.4(4) . . ?
O8C C7C C1C 121.0(4) . . ?
N9C C7C C1C 115.6(4) . . ?
C7C N9C C10C 128.8(4) . . ?
C7C N9C H9C 115.6 . . ?
C10C N9C H9C 115.6 . . ?
C11C C10C N9C 125.1(4) . . ?
C11C C10C C15C 121.5(4) . . ?
N9C C10C C15C 113.4(4) . . ?
C10C C11C C12C 120.1(5) . . ?
C10C C11C H11C 120.0 . . ?
C12C C11C H11C 120.0 . . ?
C13C C12C C11C 119.2(5) . . ?
C13C C12C H12C 120.4 . . ?
C11C C12C H12C 120.4 . . ?
C12C C13C C14C 122.7(4) . . ?
C12C C13C H13C 118.7 . . ?
C14C C13C H13C 118.7 . . ?
C13C C14C C15C 118.8(4) . . ?
C13C C14C C17C 118.4(4) . . ?
C15C C14C C17C 122.7(4) . . ?
O16C C15C C14C 125.7(4) . . ?
O16C C15C C10C 116.6(3) . . ?
C14C C15C C10C 117.7(4) . . ?
C15C O16C Fe2 129.8(3) . . ?
O18C C17C O19C 121.3(4) . . ?
O18C C17C C14C 119.0(4) . . ?
O19C C17C C14C 119.7(3) . . ?
C17C O19C Fe2 133.4(3) . . ?
C17C O19C Na4 128.9(3) . . ?
Fe2 O19C Na4 88.56(11) . . ?
O21C C20C N22C 122.5(4) . . ?
O21C C20C C4C 120.5(4) . . ?
N22C C20C C4C 116.9(4) . . ?
C20C N22C C23C 127.6(4) . . ?
C20C N22C H22C 116.2 . . ?
C23C N22C H22C 116.2 . . ?
C24C C23C N22C 125.4(4) . . ?
C24C C23C C28C 121.3(4) . . ?
N22C C23C C28C 113.3(4) . . ?
C23C C24C C25C 120.2(5) . . ?
C23C C24C H24C 119.9 . . ?
C25C C24C H24C 119.9 . . ?
C26C C25C C24C 120.0(5) . . ?
C26C C25C H25C 120.0 . . ?
C24C C25C H25C 120.0 . . ?
C25C C26C C27C 121.3(4) . . ?
C25C C26C H26C 119.4 . . ?
C27C C26C H26C 119.4 . . ?
C26C C27C C28C 120.0(4) . . ?
C26C C27C C30C 117.6(4) . . ?
C28C C27C C30C 122.2(4) . . ?
O29C C28C C27C 125.6(4) . . ?
O29C C28C C23C 117.3(4) . . ?
C27C C28C C23C 117.2(4) . . ?
C28C O29C Fe1 129.1(3) . . ?
O31C C30C O32C 122.1(4) . . ?
O31C C30C C27C 118.2(4) . . ?
O32C C30C C27C 119.7(4) . . ?
C30C O32C Fe1 130.4(3) . . ?
C30C O32C Na3 125.2(3) . . ?
Fe1 O32C Na3 89.60(12) . . ?
C2D N1D C14D 112.4(4) . . ?
C2D N1D C10D 105.4(3) . . ?
C14D N1D C10D 111.8(3) . . ?
C2D N1D C6D 111.2(4) . . ?
C14D N1D C6D 105.7(3) . . ?
C10D N1D C6D 110.6(4) . . ?
C3D C2D N1D 116.3(4) . . ?
C3D C2D H2DA 108.2 . . ?
N1D C2D H2DA 108.2 . . ?
C3D C2D H2DB 108.2 . . ?
N1D C2D H2DB 108.2 . . ?
H2DA C2D H2DB 107.4 . . ?
C2D C3D C4D 109.9(4) . . ?
C2D C3D H3DA 109.7 . . ?
C4D C3D H3DA 109.7 . . ?
C2D C3D H3DB 109.7 . . ?
C4D C3D H3DB 109.7 . . ?
H3DA C3D H3DB 108.2 . . ?
C5D C4D C3D 112.0(4) . . ?
C5D C4D H4DA 109.2 . . ?
C3D C4D H4DA 109.2 . . ?
C5D C4D H4DB 109.2 . . ?
C3D C4D H4DB 109.2 . . ?
H4DA C4D H4DB 107.9 . . ?
C4D C5D H5DA 109.5 . . ?
C4D C5D H5DB 109.5 . . ?
H5DA C5D H5DB 109.5 . . ?
C4D C5D H5DC 109.5 . . ?
H5DA C5D H5DC 109.5 . . ?
H5DB C5D H5DC 109.5 . . ?
C7D C6D N1D 116.4(4) . . ?
C7D C6D H6DA 108.2 . . ?
N1D C6D H6DA 108.2 . . ?
C7D C6D H6DB 108.2 . . ?
N1D C6D H6DB 108.2 . . ?
H6DA C6D H6DB 107.3 . . ?
C6D C7D C8D 110.9(5) . . ?
C6D C7D H7DA 109.5 . . ?
C8D C7D H7DA 109.5 . . ?
C6D C7D H7DB 109.5 . . ?
C8D C7D H7DB 109.5 . . ?
H7DA C7D H7DB 108.1 . . ?
C9D C8D C7D 110.3(6) . . ?
C9D C8D H8DA 109.6 . . ?
C7D C8D H8DA 109.6 . . ?
C9D C8D H8DB 109.6 . . ?
C7D C8D H8DB 109.6 . . ?
H8DA C8D H8DB 108.1 . . ?
C8D C9D H9DA 109.5 . . ?
C8D C9D H9DB 109.5 . . ?
H9DA C9D H9DB 109.5 . . ?
C8D C9D H9DC 109.5 . . ?
H9DA C9D H9DC 109.5 . . ?
H9DB C9D H9DC 109.5 . . ?
C11D C10D N1D 116.9(4) . . ?
C11D C10D H10A 108.1 . . ?
N1D C10D H10A 108.1 . . ?
C11D C10D H10B 108.1 . . ?
N1D C10D H10B 108.1 . . ?
H10A C10D H10B 107.3 . . ?
C10D C11D C12D 109.2(4) . . ?
C10D C11D H11D 109.8 . . ?
C12D C11D H11D 109.8 . . ?
C10D C11D H11E 109.8 . . ?
C12D C11D H11E 109.8 . . ?
H11D C11D H11E 108.3 . . ?
C13D C12D C11D 112.9(5) . . ?
C13D C12D H12D 109.0 . . ?
C11D C12D H12D 109.0 . . ?
C13D C12D H12E 109.0 . . ?
C11D C12D H12E 109.0 . . ?
H12D C12D H12E 107.8 . . ?
C12D C13D H13D 109.5 . . ?
C12D C13D H13E 109.5 . . ?
H13D C13D H13E 109.5 . . ?
C12D C13D H13F 109.5 . . ?
H13D C13D H13F 109.5 . . ?
H13E C13D H13F 109.5 . . ?
C15D C14D N1D 116.6(4) . . ?
C15D C14D H14A 108.1 . . ?
N1D C14D H14A 108.1 . . ?
C15D C14D H14B 108.1 . . ?
N1D C14D H14B 108.1 . . ?
H14A C14D H14B 107.3 . . ?
C14D C15D C16D 109.5(4) . . ?
C14D C15D H15A 109.8 . . ?
C16D C15D H15A 109.8 . . ?
C14D C15D H15B 109.8 . . ?
C16D C15D H15B 109.8 . . ?
H15A C15D H15B 108.2 . . ?
C17D C16D C15D 113.0(5) . . ?
C17D C16D H16A 109.0 . . ?
C15D C16D H16A 109.0 . . ?
C17D C16D H16B 109.0 . . ?
C15D C16D H16B 109.0 . . ?
H16A C16D H16B 107.8 . . ?
C16D C17D H17A 109.5 . . ?
C16D C17D H17B 109.5 . . ?
H17A C17D H17B 109.5 . . ?
C16D C17D H17C 109.5 . . ?
H17A C17D H17C 109.5 . . ?
H17B C17D H17C 109.5 . . ?
C10E N1E C6E 108.6(3) . . ?
C10E N1E C14E 110.9(4) . . ?
C6E N1E C14E 110.5(3) . . ?
C10E N1E C2E 110.3(3) . . ?
C6E N1E C2E 110.9(4) . . ?
C14E N1E C2E 105.5(3) . . ?
C3E C2E N1E 115.6(4) . . ?
C3E C2E H2EA 108.4 . . ?
N1E C2E H2EA 108.4 . . ?
C3E C2E H2EB 108.4 . . ?
N1E C2E H2EB 108.4 . . ?
H2EA C2E H2EB 107.4 . . ?
C2E C3E C4E 108.7(4) . . ?
C2E C3E H3EA 110.0 . . ?
C4E C3E H3EA 109.9 . . ?
C2E C3E H3EB 109.9 . . ?
C4E C3E H3EB 110.0 . . ?
H3EA C3E H3EB 108.3 . . ?
C3E C4E C5E 113.5(5) . . ?
C3E C4E H4EA 108.9 . . ?
C5E C4E H4EA 108.9 . . ?
C3E C4E H4EB 108.9 . . ?
C5E C4E H4EB 108.9 . . ?
H4EA C4E H4EB 107.7 . . ?
C4E C5E H5EA 109.5 . . ?
C4E C5E H5EB 109.5 . . ?
H5EA C5E H5EB 109.5 . . ?
C4E C5E H5EC 109.5 . . ?
H5EA C5E H5EC 109.5 . . ?
H5EB C5E H5EC 109.5 . . ?
N1E C6E C7E 114.2(4) . . ?
N1E C6E H6EA 108.7 . . ?
C7E C6E H6EA 108.7 . . ?
N1E C6E H6EB 108.7 . . ?
C7E C6E H6EB 108.7 . . ?
H6EA C6E H6EB 107.6 . . ?
C8E C7E C6E 116.9(6) . . ?
C8E C7E H7EA 108.1 . . ?
C6E C7E H7EA 108.1 . . ?
C8E C7E H7EB 108.1 . . ?
C6E C7E H7EB 108.1 . . ?
H7EA C7E H7EB 107.3 . . ?
C7E C8E C9E 115.8(6) . . ?
C7E C8E H8E1 108.3 . . ?
C9E C8E H8E1 108.3 . . ?
C7E C8E H8E2 108.3 . . ?
C9E C8E H8E2 108.3 . . ?
H8E1 C8E H8E2 107.4 . . ?
C8E C9E H9EA 109.5 . . ?
C8E C9E H9EB 109.5 . . ?
H9EA C9E H9EB 109.5 . . ?
C8E C9E H9EC 109.5 . . ?
H9EA C9E H9EC 109.5 . . ?
H9EB C9E H9EC 109.5 . . ?
C11E C10E N1E 116.0(4) . . ?
C11E C10E H10C 108.3 . . ?
N1E C10E H10C 108.3 . . ?
C11E C10E H10D 108.3 . . ?
N1E C10E H10D 108.3 . . ?
H10C C10E H10D 107.4 . . ?
C12E C11E C10E 111.9(5) . . ?
C12E C11E H11F 109.2 . . ?
C10E C11E H11F 109.2 . . ?
C12E C11E H11G 109.2 . . ?
C10E C11E H11G 109.2 . . ?
H11F C11E H11G 107.9 . . ?
C11E C12E C13E 112.8(5) . . ?
C11E C12E H12F 109.0 . . ?
C13E C12E H12F 109.0 . . ?
C11E C12E H12G 109.0 . . ?
C13E C12E H12G 109.0 . . ?
H12F C12E H12G 107.8 . . ?
C12E C13E H13G 109.5 . . ?
C12E C13E H13H 109.5 . . ?
H13G C13E H13H 109.5 . . ?
C12E C13E H13I 109.5 . . ?
H13G C13E H13I 109.5 . . ?
H13H C13E H13I 109.5 . . ?
C15E C14E N1E 116.5(4) . . ?
C15E C14E H14C 108.2 . . ?
N1E C14E H14C 108.2 . . ?
C15E C14E H14D 108.2 . . ?
N1E C14E H14D 108.2 . . ?
H14C C14E H14D 107.3 . . ?
C14E C15E C16E 109.0(4) . . ?
C14E C15E H15C 109.9 . . ?
C16E C15E H15C 109.9 . . ?
C14E C15E H15D 109.9 . . ?
C16E C15E H15D 109.9 . . ?
H15C C15E H15D 108.3 . . ?
C17E C16E C15E 113.0(5) . . ?
C17E C16E H16C 109.0 . . ?
C15E C16E H16C 109.0 . . ?
C17E C16E H16D 109.0 . . ?
C15E C16E H16D 109.0 . . ?
H16C C16E H16D 107.8 . . ?
C16E C17E H17D 109.5 . . ?
C16E C17E H17E 109.5 . . ?
H17D C17E H17E 109.5 . . ?
C16E C17E H17F 109.5 . . ?
H17D C17E H17F 109.5 . . ?
H17E C17E H17F 109.5 . . ?
C14F N1F C6F 106.0(5) . . ?
C14F N1F C10F 111.2(6) . . ?
C6F N1F C10F 111.2(6) . . ?
C14F N1F C2F 111.0(6) . . ?
C6F N1F C2F 109.8(5) . . ?
C10F N1F C2F 107.7(5) . . ?
C3F C2F N1F 116.2(6) . . ?
C3F C2F H2FA 108.2 . . ?
N1F C2F H2FA 108.2 . . ?
C3F C2F H2FB 108.2 . . ?
N1F C2F H2FB 108.2 . . ?
H2FA C2F H2FB 107.4 . . ?
C2F C3F C4F 111.6(6) . . ?
C2F C3F H3FA 109.3 . . ?
C4F C3F H3FA 109.3 . . ?
C2F C3F H3FB 109.3 . . ?
C4F C3F H3FB 109.3 . . ?
H3FA C3F H3FB 108.0 . . ?
C3F C4F C5F 115.1(7) . . ?
C3F C4F H4FA 108.5 . . ?
C5F C4F H4FA 108.5 . . ?
C3F C4F H4FB 108.5 . . ?
C5F C4F H4FB 108.5 . . ?
H4FA C4F H4FB 107.5 . . ?
C4F C5F H5FA 109.5 . . ?
C4F C5F H5FB 109.5 . . ?
H5FA C5F H5FB 109.5 . . ?
C4F C5F H5FC 109.5 . . ?
H5FA C5F H5FC 109.5 . . ?
H5FB C5F H5FC 109.5 . . ?
C27V C6F N1F 131.1(8) . . ?
N1F C6F C27F 105.4(7) . . ?
N1F C6F H6F1 110.7 . . ?
C27F C6F H6F1 110.7 . . ?
N1F C6F H6F2 110.7 . . ?
C27F C6F H6F2 110.7 . . ?
H6F1 C6F H6F2 108.8 . . ?
C11F C10F N1F 115.9(5) . . ?
C11F C10F H10E 108.3 . . ?
N1F C10F H10E 108.3 . . ?
C11F C10F H10F 108.3 . . ?
N1F C10F H10F 108.3 . . ?
H10E C10F H10F 107.4 . . ?
C10F C11F C12F 109.2(6) . . ?
C10F C11F H11H 109.8 . . ?
C12F C11F H11H 109.8 . . ?
C10F C11F H11I 109.8 . . ?
C12F C11F H11I 109.8 . . ?
H11H C11F H11I 108.3 . . ?
C13F C12F C11F 113.1(6) . . ?
C13F C12F H12H 109.0 . . ?
C11F C12F H12H 109.0 . . ?
C13F C12F H12I 109.0 . . ?
C11F C12F H12I 109.0 . . ?
H12H C12F H12I 107.8 . . ?
C12F C13F H13J 109.5 . . ?
C12F C13F H13K 109.5 . . ?
H13J C13F H13K 109.5 . . ?
C12F C13F H13L 109.5 . . ?
H13J C13F H13L 109.5 . . ?
H13K C13F H13L 109.5 . . ?
N1F C14F C15F 114.6(5) . . ?
N1F C14F H14E 108.6 . . ?
C15F C14F H14E 108.6 . . ?
N1F C14F H14F 108.6 . . ?
C15F C14F H14F 108.6 . . ?
H14E C14F H14F 107.6 . . ?
C14F C15F C16F 109.3(6) . . ?
C14F C15F H15E 109.8 . . ?
C16F C15F H15E 109.8 . . ?
C14F C15F H15F 109.8 . . ?
C16F C15F H15F 109.8 . . ?
H15E C15F H15F 108.3 . . ?
C15F C16F C17F 111.5(7) . . ?
C15F C16F H16E 109.3 . . ?
C17F C16F H16E 109.3 . . ?
C15F C16F H16F 109.3 . . ?
C17F C16F H16F 109.3 . . ?
H16E C16F H16F 108.0 . . ?
C16F C17F H17G 109.5 . . ?
C16F C17F H17H 109.5 . . ?
H17G C17F H17H 109.5 . . ?
C16F C17F H17I 109.5 . . ?
H17G C17F H17I 109.5 . . ?
H17H C17F H17I 109.5 . . ?
O1L C2L N3L 124.3(14) . . ?
O1L C2L H2L 117.8 . . ?
N3L C2L H2L 117.8 . . ?
C2L N3L C5L 121.0(12) . . ?
C2L N3L C4L 119.8(11) . . ?
C5L N3L C4L 118.9(12) . . ?
N3L C4L H4LA 109.5 . . ?
N3L C4L H4LB 109.5 . . ?
H4LA C4L H4LB 109.5 . . ?
N3L C4L H4LC 109.5 . . ?
H4LA C4L H4LC 109.5 . . ?
H4LB C4L H4LC 109.5 . . ?
N3L C5L H5LA 109.5 . . ?
N3L C5L H5LB 109.5 . . ?
H5LA C5L H5LB 109.5 . . ?
N3L C5L H5LC 109.5 . . ?
H5LA C5L H5LC 109.5 . . ?
H5LB C5L H5LC 109.5 . . ?
Na3 O5T Na4 87.20(12) . 4_576 ?
Na3 O5T H1A 104.4 . . ?
Na4 O5T H1A 115.8 4_576 . ?
Na3 O5T H1 142.2 . . ?
Na4 O5T H1 86.7 4_576 . ?
H1A O5T H1 111.7 . . ?
Na4 O4T H4TA 95.1 . . ?
Na4 O4T H4TB 106.3 . . ?
H4TA O4T H4TB 117.1 . . ?
Na3 O3T H3TA 97.6 . . ?
Na3 O3T H3TB 99.3 . . ?
H3TA O3T H3TB 113.3 . . ?
C18F C27F C6F 110.0(12) . . ?
C18F C27F H27A 109.7 . . ?
C6F C27F H27A 109.7 . . ?
C18F C27F H27B 109.7 . . ?
C6F C27F H27B 109.7 . . ?
H27A C27F H27B 108.2 . . ?
C19F C18F C27F 155.8(16) . . ?
C19F C18F H18A 97.4 . . ?
C27F C18F H18A 97.4 . . ?
C19F C18F H18B 97.4 . . ?
C27F C18F H18B 97.4 . . ?
H18A C18F H18B 103.6 . . ?
C18F C19F H19A 109.5 . . ?
C18F C19F H19B 109.5 . . ?
H19A C19F H19B 109.5 . . ?
C18F C19F H19C 109.5 . . ?
H19A C19F H19C 109.5 . . ?
H19B C19F H19C 109.5 . . ?
C6F C27V C20V 113.7(12) . . ?
C6F C27V H27C 108.8 . . ?
C20V C27V H27C 108.8 . . ?
C6F C27V H27D 108.8 . . ?
C20V C27V H27D 108.8 . . ?
H27C C27V H27D 107.7 . . ?
C20V C18V H18C 109.5 . . ?
C20V C18V H18D 109.5 . . ?
H18C C18V H18D 109.5 . . ?
C20V C18V H18E 109.5 . . ?
H18C C18V H18E 109.5 . . ?
H18D C18V H18E 109.5 . . ?
C18V C20V C27V 112.0(14) . . ?
C18V C20V H20A 109.2 . . ?
C27V C20V H20A 109.2 . . ?
C18V C20V H20B 109.2 . . ?
C27V C20V H20B 109.2 . . ?
H20A C20V H20B 107.9 . . ?
C13P N1P C1P 110.1(9) . . ?
C13P N1P C5P 106.7(8) . . ?
C1P N1P C5P 112.7(9) . . ?
C13P N1P C9P 111.8(9) . . ?
C1P N1P C9P 106.0(9) . . ?
C5P N1P C9P 109.5(9) . . ?
C2P C1P N1P 115.0(8) . . ?
C2P C1P H1PA 108.5 . . ?
N1P C1P H1PA 108.5 . . ?
C2P C1P H1PB 108.5 . . ?
N1P C1P H1PB 108.5 . . ?
H1PA C1P H1PB 107.5 . . ?
C1P C2P C3P 108.5(8) . . ?
C1P C2P H2PA 110.0 . . ?
C3P C2P H2PA 110.0 . . ?
C1P C2P H2PB 110.0 . . ?
C3P C2P H2PB 110.0 . . ?
H2PA C2P H2PB 108.4 . . ?
C4P C3P C2P 113.2(10) . . ?
C4P C3P H3PA 108.9 . . ?
C2P C3P H3PA 108.9 . . ?
C4P C3P H3PB 108.9 . . ?
C2P C3P H3PB 108.9 . . ?
H3PA C3P H3PB 107.8 . . ?
C3P C4P H4PA 109.5 . . ?
C3P C4P H4PB 109.5 . . ?
H4PA C4P H4PB 109.5 . . ?
C3P C4P H4PC 109.5 . . ?
H4PA C4P H4PC 109.5 . . ?
H4PB C4P H4PC 109.5 . . ?
C6P C5P N1P 116.1(11) . . ?
C6P C5P H5PA 108.3 . . ?
N1P C5P H5PA 108.3 . . ?
C6P C5P H5PB 108.3 . . ?
N1P C5P H5PB 108.3 . . ?
H5PA C5P H5PB 107.4 . . ?
C5P C6P C7P 111.5(12) . . ?
C5P C6P H6PA 109.3 . . ?
C7P C6P H6PA 109.3 . . ?
C5P C6P H6PB 109.3 . . ?
C7P C6P H6PB 109.3 . . ?
H6PA C6P H6PB 108.0 . . ?
C6P C7P C8P 111.0(14) . . ?
C6P C7P H7P1 109.4 . . ?
C8P C7P H7P1 109.4 . . ?
C6P C7P H7P2 109.4 . . ?
C8P C7P H7P2 109.4 . . ?
H7P1 C7P H7P2 108.0 . . ?
C7P C8P H8P1 109.5 . . ?
C7P C8P H8P2 109.5 . . ?
H8P1 C8P H8P2 109.5 . . ?
C7P C8P H8P3 109.5 . . ?
H8P1 C8P H8P3 109.5 . . ?
H8P2 C8P H8P3 109.5 . . ?
N1P C9P C10P 113.3(16) . . ?
N1P C9P H9PA 108.9 . . ?
C10P C9P H9PA 108.9 . . ?
N1P C9P H9PB 108.9 . . ?
C10P C9P H9PB 108.9 . . ?
H9PA C9P H9PB 107.7 . . ?
C11P C10P C9P 105(2) . . ?
C11P C10P H10G 110.6 . . ?
C9P C10P H10G 110.6 . . ?
C11P C10P H10H 110.6 . . ?
C9P C10P H10H 110.6 . . ?
H10G C10P H10H 108.8 . . ?
C10P C11P C12P 110(3) . . ?
C10P C11P H11J 109.6 . . ?
C12P C11P H11J 109.6 . . ?
C10P C11P H11K 109.6 . . ?
C12P C11P H11K 109.6 . . ?
H11J C11P H11K 108.1 . . ?
C11P C12P H12J 109.5 . . ?
C11P C12P H12K 109.5 . . ?
H12J C12P H12K 109.5 . . ?
C11P C12P H12Z 109.5 . . ?
H12J C12P H12Z 109.5 . . ?
H12K C12P H12Z 109.5 . . ?
C14P C13P N1P 115.6(11) . . ?
C14P C13P H13M 108.4 . . ?
N1P C13P H13M 108.4 . . ?
C14P C13P H13N 108.4 . . ?
N1P C13P H13N 108.4 . . ?
H13M C13P H13N 107.4 . . ?
C13P C14P C15P 110.0(12) . . ?
C13P C14P H14G 109.7 . . ?
C15P C14P H14G 109.7 . . ?
C13P C14P H14H 109.7 . . ?
C15P C14P H14H 109.7 . . ?
H14G C14P H14H 108.2 . . ?
C16P C15P C14P 114.6(14) . . ?
C16P C15P H15G 108.6 . . ?
C14P C15P H15G 108.6 . . ?
C16P C15P H15H 108.6 . . ?
C14P C15P H15H 108.6 . . ?
H15G C15P H15H 107.6 . . ?
C15P C16P H16G 109.5 . . ?
C15P C16P H16H 109.5 . . ?
H16G C16P H16H 109.5 . . ?
C15P C16P H16I 109.5 . . ?
H16G C16P H16I 109.5 . . ?
H16H C16P H16I 109.5 . . ?
C5G N1G C1G 112.1(15) . . ?
C5G N1G C9G 110.2(16) . . ?
C1G N1G C9G 104.3(12) . . ?
C5G N1G C13G 112.5(13) . . ?
C1G N1G C13G 106.4(14) . . ?
C9G N1G C13G 111.1(15) . . ?
N1G C1G C2G 114.5(15) . . ?
N1G C1G H1GA 108.6 . . ?
C2G C1G H1GA 108.6 . . ?
N1G C1G H1GB 108.6 . . ?
C2G C1G H1GB 108.6 . . ?
H1GA C1G H1GB 107.6 . . ?
C1G C2G C3G 108.9(16) . . ?
C1G C2G H2GA 109.9 . . ?
C3G C2G H2GA 109.9 . . ?
C1G C2G H2GB 109.9 . . ?
C3G C2G H2GB 109.9 . . ?
H2GA C2G H2GB 108.3 . . ?
C4G C3G C2G 108.1(17) . . ?
C4G C3G H3GA 110.1 . . ?
C2G C3G H3GA 110.1 . . ?
C4G C3G H3GB 110.1 . . ?
C2G C3G H3GB 110.1 . . ?
H3GA C3G H3GB 108.4 . . ?
C3G C4G H4GA 109.5 . . ?
C3G C4G H4GB 109.5 . . ?
H4GA C4G H4GB 109.5 . . ?
C3G C4G H4GC 109.5 . . ?
H4GA C4G H4GC 109.5 . . ?
H4GB C4G H4GC 109.5 . . ?
C6G C5G N1G 119(2) . . ?
C6G C5G H5GA 107.6 . . ?
N1G C5G H5GA 107.6 . . ?
C6G C5G H5GB 107.6 . . ?
N1G C5G H5GB 107.6 . . ?
H5GA C5G H5GB 107.0 . . ?
C5G C6G C7G 123(3) . . ?
C5G C6G H6GA 106.6 . . ?
C7G C6G H6GA 106.6 . . ?
C5G C6G H6GB 106.6 . . ?
C7G C6G H6GB 106.6 . . ?
H6GA C6G H6GB 106.6 . . ?
C8G C7G C6G 116(4) . . ?
C8G C7G H7GA 108.2 . . ?
C6G C7G H7GA 108.2 . . ?
C8G C7G H7GB 108.2 . . ?
C6G C7G H7GB 108.2 . . ?
H7GA C7G H7GB 107.4 . . ?
C7G C8G H8GA 109.5 . . ?
C7G C8G H8GB 109.5 . . ?
H8GA C8G H8GB 109.5 . . ?
C7G C8G H8GC 109.5 . . ?
H8GA C8G H8GC 109.5 . . ?
H8GB C8G H8GC 109.5 . . ?
C10G C9G N1G 116.3(17) . . ?
C10G C9G H9GA 108.2 . . ?
N1G C9G H9GA 108.2 . . ?
C10G C9G H9GB 108.2 . . ?
N1G C9G H9GB 108.2 . . ?
H9GA C9G H9GB 107.4 . . ?
C11G C10G C9G 114.3(19) . . ?
C11G C10G H10I 108.7 . . ?
C9G C10G H10I 108.7 . . ?
C11G C10G H10J 108.7 . . ?
C9G C10G H10J 108.7 . . ?
H10I C10G H10J 107.6 . . ?
C10G C11G C12G 127(3) . . ?
C10G C11G H11L 105.6 . . ?
C12G C11G H11L 105.6 . . ?
C10G C11G H11M 105.6 . . ?
C12G C11G H11M 105.6 . . ?
H11L C11G H11M 106.1 . . ?
C11G C12G H12L 109.5 . . ?
C11G C12G H12M 109.5 . . ?
H12L C12G H12M 109.5 . . ?
C11G C12G H12N 109.5 . . ?
H12L C12G H12N 109.5 . . ?
H12M C12G H12N 109.5 . . ?
C14G C13G N1G 148.5(17) . . ?
C14G C13G H13O 99.6 . . ?
N1G C13G H13O 99.6 . . ?
C14G C13G H13P 99.6 . . ?
N1G C13G H13P 99.6 . . ?
H13O C13G H13P 104.1 . . ?
C13G C14G C15G 140.2(18) . . ?
C13G C14G H14I 102.0 . . ?
C15G C14G H14I 102.0 . . ?
C13G C14G H14J 102.0 . . ?
C15G C14G H14J 102.0 . . ?
H14I C14G H14J 104.8 . . ?
C16G C15G C14G 152.7(15) . . ?
C16G C15G H15I 98.4 . . ?
C14G C15G H15I 98.4 . . ?
C16G C15G H15J 98.4 . . ?
C14G C15G H15J 98.4 . . ?
H15I C15G H15J 103.8 . . ?
C15G C16G H16J 109.5 . . ?
C15G C16G H16K 109.5 . . ?
H16J C16G H16K 109.5 . . ?
C15G C16G H16L 109.5 . . ?
H16J C16G H16L 109.5 . . ?
H16K C16G H16L 109.5 . . ?

loop_
_geom_bond_atom_site_label_1
_geom_bond_atom_site_label_2
_geom_bond_distance
_geom_bond_site_symmetry_2
_geom_bond_publ_flag
Fe1 O16B 1.926(3) . ?
Fe1 O16A 1.957(3) . ?
Fe1 O29C 1.961(3) . ?
Fe1 O19A 2.030(3) . ?
Fe1 O32C 2.046(3) . ?
Fe1 O19B 2.059(3) . ?
Fe1 Na3 3.2009(18) . ?
Fe2 O29A 1.938(3) . ?
Fe2 O29B 1.943(3) . ?
Fe2 O16C 1.951(3) . ?
Fe2 O19C 2.036(3) . ?
Fe2 O31A 2.041(3) . ?
Fe2 O31B 2.045(3) . ?
Fe2 Na4 3.1573(17) . ?
Na3 O3T 2.267(7) . ?
Na3 O5T 2.295(4) . ?
Na3 O12 2.360(5) 4_576 ?
Na3 O19A 2.408(4) . ?
Na3 O32C 2.476(3) . ?
Na3 O19B 2.485(3) . ?
Na3 C17A 3.061(5) . ?
Na3 Na4 3.247(3) 4_576 ?
Na3 H3TA 2.5713 . ?
Na3 H3TB 2.5961 . ?
Na4 O12 2.329(4) . ?
Na4 O4T 2.338(4) . ?
Na4 O31A 2.374(3) . ?
Na4 O31B 2.405(4) . ?
Na4 O5T 2.412(4) 4_675 ?
Na4 O19C 2.465(3) . ?
Na4 H03R 2.5899 . ?
Na4 H4TA 2.6007 . ?
O12 H03R 0.8700 . ?
O12 H04R 0.8684 . ?
C1A C6A 1.388(6) . ?
C1A C2A 1.400(6) . ?
C1A C7A 1.484(7) . ?
C2A C3A 1.387(7) . ?
C2A H2A 0.9500 . ?
C3A C4A 1.401(6) . ?
C3A H3A 0.9500 . ?
C4A C5A 1.391(6) . ?
C4A C20A 1.495(7) . ?
C5A C6A 1.382(7) . ?
C5A H5A 0.9500 . ?
C6A H6A 0.9500 . ?
C7A O8A 1.222(6) . ?
C7A N9A 1.355(5) . ?
N9A C10A 1.407(5) . ?
N9A H9A 0.8800 . ?
C10A C11A 1.384(6) . ?
C10A C15A 1.428(6) . ?
C11A C12A 1.395(7) . ?
C11A H11A 0.9500 . ?
C12A C13A 1.361(7) . ?
C12A H12A 0.9500 . ?
C13A C14A 1.400(7) . ?
C13A H13A 0.9500 . ?
C14A C15A 1.403(6) . ?
C14A C17A 1.495(6) . ?
C15A O16A 1.319(5) . ?
C17A O18A 1.237(5) . ?
C17A O19A 1.271(6) . ?
C20A O21A 1.226(5) . ?
C20A N22A 1.344(5) . ?
N22A C23A 1.411(6) . ?
N22A H22A 0.8800 . ?
C23A C24A 1.376(6) . ?
C23A C28A 1.427(5) . ?
C24A C25A 1.393(7) . ?
C24A H24A 0.9500 . ?
C25A C26A 1.378(6) . ?
C25A H25A 0.9500 . ?
C26A C27A 1.411(6) . ?
C26A H26A 0.9500 . ?
C27A C28A 1.400(6) . ?
C27A C30A 1.495(6) . ?
C28A O29A 1.321(5) . ?
C30A O32A 1.243(5) . ?
C30A O31A 1.274(5) . ?
C1B C6B 1.392(6) . ?
C1B C2B 1.395(5) . ?
C1B C7B 1.494(6) . ?
C2B C3B 1.392(6) . ?
C2B H2B 0.9500 . ?
C3B C4B 1.390(6) . ?
C3B H3B 0.9500 . ?
C4B C5B 1.392(6) . ?
C4B C20B 1.498(6) . ?
C5B C6B 1.376(6) . ?
C5B H5B 0.9500 . ?
C6B H6B 0.9500 . ?
C7B O8B 1.231(5) . ?
C7B N9B 1.347(5) . ?
N9B C10B 1.398(5) . ?
N9B H9B 0.78(5) . ?
C10B C11B 1.385(6) . ?
C10B C15B 1.416(5) . ?
C11B C12B 1.391(6) . ?
C11B H11B 0.9500 . ?
C12B C13B 1.375(6) . ?
C12B H12B 0.9500 . ?
C13B C14B 1.405(6) . ?
C13B H13B 0.9500 . ?
C14B C15B 1.404(6) . ?
C14B C17B 1.489(6) . ?
C15B O16B 1.330(5) . ?
C17B O18B 1.252(5) . ?
C17B O19B 1.279(5) . ?
C20B O21B 1.230(6) . ?
C20B N22B 1.353(5) . ?
N22B C23B 1.412(5) . ?
N22B H22B 0.8800 . ?
C23B C24B 1.378(7) . ?
C23B C28B 1.420(6) . ?
C24B C25B 1.390(7) . ?
C24B H24B 0.9500 . ?
C25B C26B 1.371(7) . ?
C25B H25B 0.9500 . ?
C26B C27B 1.404(7) . ?
C26B H26B 0.9500 . ?
C27B C28B 1.413(6) . ?
C27B C30B 1.492(6) . ?
C28B O29B 1.321(5) . ?
C30B O32B 1.253(5) . ?
C30B O31B 1.283(6) . ?
C1C C2C 1.389(6) . ?
C1C C6C 1.395(6) . ?
C1C C7C 1.496(5) . ?
C2C C3C 1.379(6) . ?
C2C H2C 0.9500 . ?
C3C C4C 1.393(5) . ?
C3C H3C 0.9500 . ?
C4C C5C 1.392(6) . ?
C4C C20C 1.494(5) . ?
C5C C6C 1.370(6) . ?
C5C H5C 0.9500 . ?
C6C H6C 0.9500 . ?
C7C O8C 1.228(5) . ?
C7C N9C 1.348(5) . ?
N9C C10C 1.415(5) . ?
N9C H9C 0.8800 . ?
C10C C11C 1.374(6) . ?
C10C C15C 1.419(6) . ?
C11C C12C 1.390(6) . ?
C11C H11C 0.9500 . ?
C12C C13C 1.363(7) . ?
C12C H12C 0.9500 . ?
C13C C14C 1.394(6) . ?
C13C H13C 0.9500 . ?
C14C C15C 1.412(5) . ?
C14C C17C 1.494(6) . ?
C15C O16C 1.319(5) . ?
C17C O18C 1.251(5) . ?
C17C O19C 1.278(5) . ?
C20C O21C 1.225(5) . ?
C20C N22C 1.355(5) . ?
N22C C23C 1.418(5) . ?
N22C H22C 0.8800 . ?
C23C C24C 1.375(6) . ?
C23C C28C 1.433(6) . ?
C24C C25C 1.388(7) . ?
C24C H24C 0.9500 . ?
C25C C26C 1.369(7) . ?
C25C H25C 0.9500 . ?
C26C C27C 1.402(7) . ?
C26C H26C 0.9500 . ?
C27C C28C 1.408(5) . ?
C27C C30C 1.496(6) . ?
C28C O29C 1.306(5) . ?
C30C O31C 1.242(5) . ?
C30C O32C 1.288(5) . ?
N1D C2D 1.509(6) . ?
N1D C14D 1.516(6) . ?
N1D C10D 1.518(5) . ?
N1D C6D 1.527(6) . ?
C2D C3D 1.507(6) . ?
C2D H2DA 0.9900 . ?
C2D H2DB 0.9900 . ?
C3D C4D 1.533(7) . ?
C3D H3DA 0.9900 . ?
C3D H3DB 0.9900 . ?
C4D C5D 1.514(7) . ?
C4D H4DA 0.9900 . ?
C4D H4DB 0.9900 . ?
C5D H5DA 0.9800 . ?
C5D H5DB 0.9800 . ?
C5D H5DC 0.9800 . ?
C6D C7D 1.505(8) . ?
C6D H6DA 0.9900 . ?
C6D H6DB 0.9900 . ?
C7D C8D 1.567(9) . ?
C7D H7DA 0.9900 . ?
C7D H7DB 0.9900 . ?
C8D C9D 1.514(10) . ?
C8D H8DA 0.9900 . ?
C8D H8DB 0.9900 . ?
C9D H9DA 0.9800 . ?
C9D H9DB 0.9800 . ?
C9D H9DC 0.9800 . ?
C10D C11D 1.511(7) . ?
C10D H10A 0.9900 . ?
C10D H10B 0.9900 . ?
C11D C12D 1.522(7) . ?
C11D H11D 0.9900 . ?
C11D H11E 0.9900 . ?
C12D C13D 1.509(8) . ?
C12D H12D 0.9900 . ?
C12D H12E 0.9900 . ?
C13D H13D 0.9800 . ?
C13D H13E 0.9800 . ?
C13D H13F 0.9800 . ?
C14D C15D 1.501(7) . ?
C14D H14A 0.9900 . ?
C14D H14B 0.9900 . ?
C15D C16D 1.543(8) . ?
C15D H15A 0.9900 . ?
C15D H15B 0.9900 . ?
C16D C17D 1.494(8) . ?
C16D H16A 0.9900 . ?
C16D H16B 0.9900 . ?
C17D H17A 0.9800 . ?
C17D H17B 0.9800 . ?
C17D H17C 0.9800 . ?
N1E C10E 1.512(6) . ?
N1E C6E 1.513(6) . ?
N1E C14E 1.532(6) . ?
N1E C2E 1.534(6) . ?
C2E C3E 1.511(7) . ?
C2E H2EA 0.9900 . ?
C2E H2EB 0.9900 . ?
C3E C4E 1.519(7) . ?
C3E H3EA 0.9900 . ?
C3E H3EB 0.9900 . ?
C4E C5E 1.532(9) . ?
C4E H4EA 0.9900 . ?
C4E H4EB 0.9900 . ?
C5E H5EA 0.9800 . ?
C5E H5EB 0.9800 . ?
C5E H5EC 0.9800 . ?
C6E C7E 1.541(8) . ?
C6E H6EA 0.9900 . ?
C6E H6EB 0.9900 . ?
C7E C8E 1.446(2) . ?
C7E H7EA 0.9900 . ?
C7E H7EB 0.9900 . ?
C8E C9E 1.478(9) . ?
C8E H8E1 0.9900 . ?
C8E H8E2 0.9900 . ?
C9E H9EA 0.9800 . ?
C9E H9EB 0.9800 . ?
C9E H9EC 0.9800 . ?
C10E C11E 1.507(7) . ?
C10E H10C 0.9900 . ?
C10E H10D 0.9900 . ?
C11E C12E 1.502(7) . ?
C11E H11F 0.9900 . ?
C11E H11G 0.9900 . ?
C12E C13E 1.525(9) . ?
C12E H12F 0.9900 . ?
C12E H12G 0.9900 . ?
C13E H13G 0.9800 . ?
C13E H13H 0.9800 . ?
C13E H13I 0.9800 . ?
C14E C15E 1.512(7) . ?
C14E H14C 0.9900 . ?
C14E H14D 0.9900 . ?
C15E C16E 1.517(7) . ?
C15E H15C 0.9900 . ?
C15E H15D 0.9900 . ?
C16E C17E 1.516(8) . ?
C16E H16C 0.9900 . ?
C16E H16D 0.9900 . ?
C17E H17D 0.9800 . ?
C17E H17E 0.9800 . ?
C17E H17F 0.9800 . ?
N1F C14F 1.506(8) . ?
N1F C6F 1.513(8) . ?
N1F C10F 1.516(9) . ?
N1F C2F 1.538(9) . ?
C2F C3F 1.479(11) . ?
C2F H2FA 0.9900 . ?
C2F H2FB 0.9900 . ?
C3F C4F 1.495(11) . ?
C3F H3FA 0.9900 . ?
C3F H3FB 0.9900 . ?
C4F C5F 1.508(12) . ?
C4F H4FA 0.9900 . ?
C4F H4FB 0.9900 . ?
C5F H5FA 0.9800 . ?
C5F H5FB 0.9800 . ?
C5F H5FC 0.9800 . ?
C6F C27V 1.451(16) . ?
C6F C27F 1.674(18) . ?
C6F H6F1 0.9900 . ?
C6F H6F2 0.9900 . ?
C10F C11F 1.507(10) . ?
C10F H10E 0.9900 . ?
C10F H10F 0.9900 . ?
C11F C12F 1.520(10) . ?
C11F H11H 0.9900 . ?
C11F H11I 0.9900 . ?
C12F C13F 1.514(11) . ?
C12F H12H 0.9900 . ?
C12F H12I 0.9900 . ?
C13F H13J 0.9800 . ?
C13F H13K 0.9800 . ?
C13F H13L 0.9800 . ?
C14F C15F 1.520(10) . ?
C14F H14E 0.9900 . ?
C14F H14F 0.9900 . ?
C15F C16F 1.521(10) . ?
C15F H15E 0.9900 . ?
C15F H15F 0.9900 . ?
C16F C17F 1.529(11) . ?
C16F H16E 0.9900 . ?
C16F H16F 0.9900 . ?
C17F H17G 0.9800 . ?
C17F H17H 0.9800 . ?
C17F H17I 0.9800 . ?
O1L C2L 1.246(14) . ?
C2L N3L 1.385(16) . ?
C2L H2L 0.9500 . ?
N3L C5L 1.417(14) . ?
N3L C4L 1.457(14) . ?
C4L H4LA 0.9800 . ?
C4L H4LB 0.9800 . ?
C4L H4LC 0.9800 . ?
C5L H5LA 0.9800 . ?
C5L H5LB 0.9800 . ?
C5L H5LC 0.9800 . ?
O5T H1A 0.9407 . ?
O5T H1 0.9448 . ?
O4T H4TA 0.9500 . ?
O4T H4TB 0.9172 . ?
O3T H3TA 0.9499 . ?
O3T H3TB 0.9500 . ?
C27F C18F 1.54(2) . ?
C27F H27A 0.9900 . ?
C27F H27B 0.9900 . ?
C18F C19F 1.297(19) . ?
C18F H18A 0.9900 . ?
C18F H18B 0.9900 . ?
C19F H19A 0.9800 . ?
C19F H19B 0.9800 . ?
C19F H19C 0.9800 . ?
C27V C20V 1.501(2) . ?
C27V H27C 0.9900 . ?
C27V H27D 0.9900 . ?
C18V C20V 1.307(2) . ?
C18V H18C 0.9800 . ?
C18V H18D 0.9800 . ?
C18V H18E 0.9800 . ?
C20V H20A 0.9900 . ?
C20V H20B 0.9900 . ?
N1P C13P 1.509(12) . ?
N1P C1P 1.517(12) . ?
N1P C5P 1.520(15) . ?
N1P C9P 1.527(15) . ?
C1P C2P 1.516(11) . ?
C1P H1PA 0.9900 . ?
C1P H1PB 0.9900 . ?
C2P C3P 1.596(14) . ?
C2P H2PA 0.9900 . ?
C2P H2PB 0.9900 . ?
C3P C4P 1.459(15) . ?
C3P H3PA 0.9900 . ?
C3P H3PB 0.9900 . ?
C4P H4PA 0.9800 . ?
C4P H4PB 0.9800 . ?
C4P H4PC 0.9800 . ?
C5P C6P 1.475(17) . ?
C5P H5PA 0.9900 . ?
C5P H5PB 0.9900 . ?
C6P C7P 1.516(19) . ?
C6P H6PA 0.9900 . ?
C6P H6PB 0.9900 . ?
C7P C8P 1.605(18) . ?
C7P H7P1 0.9900 . ?
C7P H7P2 0.9900 . ?
C8P H8P1 0.9800 . ?
C8P H8P2 0.9800 . ?
C8P H8P3 0.9800 . ?
C9P C10P 1.57(3) . ?
C9P H9PA 0.9900 . ?
C9P H9PB 0.9900 . ?
C10P C11P 1.50(4) . ?
C10P H10G 0.9900 . ?
C10P H10H 0.9900 . ?
C11P C12P 1.58(4) . ?
C11P H11J 0.9900 . ?
C11P H11K 0.9900 . ?
C12P H12J 0.9800 . ?
C12P H12K 0.9800 . ?
C12P H12Z 0.9800 . ?
C13P C14P 1.496(16) . ?
C13P H13M 0.9900 . ?
C13P H13N 0.9900 . ?
C14P C15P 1.519(17) . ?
C14P H14G 0.9900 . ?
C14P H14H 0.9900 . ?
C15P C16P 1.47(2) . ?
C15P H15G 0.9900 . ?
C15P H15H 0.9900 . ?
C16P H16G 0.9800 . ?
C16P H16H 0.9800 . ?
C16P H16I 0.9800 . ?
N1G C5G 1.51(2) . ?
N1G C1G 1.51(2) . ?
N1G C9G 1.57(2) . ?
N1G C13G 1.67(2) . ?
C1G C2G 1.51(3) . ?
C1G H1GA 0.9900 . ?
C1G H1GB 0.9900 . ?
C2G C3G 1.56(3) . ?
C2G H2GA 0.9900 . ?
C2G H2GB 0.9900 . ?
C3G C4G 1.51(2) . ?
C3G H3GA 0.9900 . ?
C3G H3GB 0.9900 . ?
C4G H4GA 0.9800 . ?
C4G H4GB 0.9800 . ?
C4G H4GC 0.9800 . ?
C5G C6G 1.46(5) . ?
C5G H5GA 0.9900 . ?
C5G H5GB 0.9900 . ?
C6G C7G 1.48(5) . ?
C6G H6GA 0.9900 . ?
C6G H6GB 0.9900 . ?
C7G C8G 1.42(5) . ?
C7G H7GA 0.9900 . ?
C7G H7GB 0.9900 . ?
C8G H8GA 0.9800 . ?
C8G H8GB 0.9800 . ?
C8G H8GC 0.9800 . ?
C9G C10G 1.49(2) . ?
C9G H9GA 0.9900 . ?
C9G H9GB 0.9900 . ?
C10G C11G 1.37(3) . ?
C10G H10I 0.9900 . ?
C10G H10J 0.9900 . ?
C11G C12G 1.450(2) . ?
C11G H11L 0.9900 . ?
C11G H11M 0.9900 . ?
C12G H12L 0.9800 . ?
C12G H12M 0.9800 . ?
C12G H12N 0.9800 . ?
C13G C14G 1.452(2) . ?
C13G H13O 0.9900 . ?
C13G H13P 0.9900 . ?
C14G C15G 1.453(2) . ?
C14G H14I 0.9900 . ?
C14G H14J 0.9900 . ?
C15G C16G 1.449(2) . ?
C15G H15I 0.9900 . ?
C15G H15J 0.9900 . ?
C16G H16J 0.9800 . ?
C16G H16K 0.9800 . ?
C16G H16L 0.9800 . ?
